data_4326965
loop_
_publ_author_name
'Timothy P. Brewster'
'Wendu Ding'
'Nathan D. Schley'
'Nilay Hazari'
'Victor S. Batista'
'Robert H. Crabtree'

_publ_contact_author_email robert.crabtree@yale.edu
_publ_contact_author_fax '+203 432 6144'
_publ_contact_author_name 'Dr. Robert H Crabtree'
_publ_contact_author_phone '+203 432 3925'
_publ_section_title
;
 Thiocyanate Linkage Isomerism in a Ruthenium Polypyridyl Complex
;
_journal_name_full 'Inorganic Chemistry'
_journal_page_first 11938
_journal_page_last 11946
_journal_paper_doi 10.1021/ic200950e
_journal_volume 50
_journal_year 2011
_chemical_formula_moiety 'C40 H47 Cl6 F6 N6 Ru S Sb '
_chemical_formula_sum 'C40 H47 Cl6 F6 N6 Ru S Sb'
_chemical_formula_weight 1193.44
_space_group_IT_number 2
_symmetry_cell_setting triclinic
_symmetry_Int_Tables_number 2
_symmetry_space_group_name_Hall '-P 1'
_symmetry_space_group_name_H-M 'P -1'
_cell_angle_alpha 109.298(8)
_cell_angle_beta 94.668(7)
_cell_angle_gamma 98.865(7)
_cell_formula_units_Z 2
_cell_length_a 9.03868(17)
_cell_length_b 14.3405(3)
_cell_length_c 19.7694(14)
_cell_measurement_reflns_used 20956
_cell_measurement_temperature 93.1
_cell_measurement_theta_max 65.0
_cell_measurement_theta_min 6.5
_cell_volume 2365.4(2)
_computing_cell_refinement PROCESS-AUTO
_computing_data_collection PROCESS-AUTO
_computing_data_reduction CrystalStructure
_computing_publication_material 'CrystalStructure 3.8'
_computing_structure_refinement SHELXL
_computing_structure_solution SIR92
_diffrn_ambient_temperature 93
_diffrn_detector_area_resol_mean 11.11
_diffrn_measured_fraction_theta_full 0.949
_diffrn_measured_fraction_theta_max 0.949
_diffrn_measurement_device_type 'Rigaku Saturn'
_diffrn_measurement_method \w
_diffrn_radiation_type 'Cu K\a'
_diffrn_radiation_wavelength 1.54187
_diffrn_reflns_av_R_equivalents 0.066
_diffrn_reflns_limit_h_max 10
_diffrn_reflns_limit_h_min -10
_diffrn_reflns_limit_k_max 16
_diffrn_reflns_limit_k_min -16
_diffrn_reflns_limit_l_max 22
_diffrn_reflns_limit_l_min -23
_diffrn_reflns_number 26219
_diffrn_reflns_theta_full 65.08
_diffrn_reflns_theta_max 65.08
_exptl_absorpt_coefficient_mu 11.157
_exptl_absorpt_correction_T_max 0.800
_exptl_absorpt_correction_T_min 0.547
_exptl_absorpt_correction_type multi-scan
_exptl_absorpt_process_details 'Jacobson, R. (1998) Private communication'
_exptl_crystal_colour Red
_exptl_crystal_density_diffrn 1.675
_exptl_crystal_description Platelet
_exptl_crystal_F_000 1192.00
_exptl_crystal_size_max 0.28
_exptl_crystal_size_mid 0.05
_exptl_crystal_size_min 0.02
_refine_diff_density_max 2.39
_refine_diff_density_min -1.26
_refine_ls_extinction_method none
_refine_ls_goodness_of_fit_ref 1.105
_refine_ls_hydrogen_treatment refall
_refine_ls_number_parameters 551
_refine_ls_number_reflns 7650
_refine_ls_R_factor_gt 0.0570
_refine_ls_shift/su_max 0.0010
_refine_ls_structure_factor_coef Fsqd
_refine_ls_weighting_details 'w = 1/[\s^2^(Fo^2^)+(0.0802P)^2^+5.7820P] where P=(Fo^2^+2Fc^2^)/3'
_refine_ls_weighting_scheme calc
_refine_ls_wR_factor_ref 0.1560
_reflns_number_gt 6287
_reflns_number_total 7650
_reflns_threshold_expression F^2^>2.0\s(F^2^)
_cod_data_source_file ic200950e_si_002_2.cif
_cod_data_source_block Ru(terpy)(tbbipy)(NCS)
_cod_original_cell_volume 2365.45(18)
_cod_original_formula_sum 'C40 H47 Cl6 F6 N6 Ru S Sb '
_cod_database_code 4326965

loop_
_symmetry_equiv_pos_site_id
_symmetry_equiv_pos_as_xyz
1 +X,+Y,+Z
2 -X,-Y,-Z

loop_
_atom_site_label
_atom_site_type_symbol
_atom_site_fract_x
_atom_site_fract_y
_atom_site_fract_z
_atom_site_U_iso_or_equiv
_atom_site_adp_type
_atom_site_occupancy
_atom_site_symmetry_multiplicity
_atom_site_calc_flag
_atom_site_refinement_flags
Sb(1) Sb 0.85455(5) 0.22824(3) 0.81271(2) 0.03021(15) Uani 1.00 1 d .
Ru(1) Ru 0.34725(6) 0.41840(3) 0.65576(2) 0.02414(15) Uani 1.00 1 d .
Cl(1) Cl 0.8830(4) -0.1307(2) 0.94249(18) 0.0987(10) Uani 1.00 1 d .
Cl(2) Cl 0.7433(4) -0.19013(19) 0.76709(15) 0.0949(9) Uani 1.00 1 d .
Cl(3) Cl 0.5818(2) -0.10890(13) 0.51275(9) 0.0435(4) Uani 1.00 1 d .
Cl(4) Cl 0.8630(2) 0.08503(11) 0.52460(9) 0.0395(4) Uani 1.00 1 d .
Cl(5) Cl 0.3741(9) 0.9087(6) 0.9978(2) 0.262(5) Uani 1.00 1 d .
Cl(6) Cl 0.3477(4) 0.78056(18) 0.82942(13) 0.0829(8) Uani 1.00 1 d .
S(1) S 0.0517(2) 0.23168(12) 0.42110(8) 0.0370(4) Uani 1.00 1 d .
F(1) F 0.9517(5) 0.3615(2) 0.8629(2) 0.0462(10) Uani 1.00 1 d .
F(2) F 0.7367(5) 0.2720(3) 0.7515(2) 0.0460(10) Uani 1.00 1 d .
F(3) F 0.9997(5) 0.2147(3) 0.7497(2) 0.0480(10) Uani 1.00 1 d .
F(4) F 0.7090(5) 0.2432(3) 0.8763(2) 0.0451(10) Uani 1.00 1 d .
F(5) F 0.9701(5) 0.1836(3) 0.8746(2) 0.0474(10) Uani 1.00 1 d .
F(6) F 0.7574(5) 0.0952(3) 0.7617(2) 0.0490(11) Uani 1.00 1 d .
N(1) N 0.5494(6) 0.4084(3) 0.6128(2) 0.0256(11) Uani 1.00 1 d .
N(2) N 0.3801(6) 0.5433(3) 0.6335(2) 0.0273(11) Uani 1.00 1 d .
N(3) N 0.1618(6) 0.4777(3) 0.6933(2) 0.0288(11) Uani 1.00 1 d .
N(4) N 0.4656(6) 0.4751(3) 0.7578(2) 0.0252(11) Uani 1.00 1 d .
N(5) N 0.3246(6) 0.2916(3) 0.6863(2) 0.0257(11) Uani 1.00 1 d .
N(6) N 0.2194(6) 0.3435(3) 0.5552(2) 0.0288(12) Uani 1.00 1 d .
C(1) C 0.6330(8) 0.3366(4) 0.6044(3) 0.0300(15) Uani 1.00 1 d .
C(2) C 0.7671(8) 0.3399(4) 0.5755(3) 0.0364(16) Uani 1.00 1 d .
C(3) C 0.8205(8) 0.4209(4) 0.5551(3) 0.0326(14) Uani 1.00 1 d .
C(4) C 0.7355(7) 0.4959(4) 0.5637(3) 0.0296(14) Uani 1.00 1 d .
C(5) C 0.6019(8) 0.4882(4) 0.5926(3) 0.0300(14) Uani 1.00 1 d .
C(6) C 0.5057(7) 0.5656(4) 0.6035(3) 0.0277(14) Uani 1.00 1 d .
C(7) C 0.5309(8) 0.6536(4) 0.5887(3) 0.0339(15) Uani 1.00 1 d .
C(8) C 0.4253(8) 0.7167(4) 0.6020(3) 0.0315(15) Uani 1.00 1 d .
C(9) C 0.2987(8) 0.6919(4) 0.6325(3) 0.0325(15) Uani 1.00 1 d .
C(10) C 0.2784(7) 0.6039(4) 0.6480(3) 0.0293(14) Uani 1.00 1 d .
C(11) C 0.1539(8) 0.5674(4) 0.6830(3) 0.0309(14) Uani 1.00 1 d .
C(12) C 0.0408(8) 0.6192(5) 0.7058(3) 0.0353(15) Uani 1.00 1 d .
C(13) C -0.0688(9) 0.5813(5) 0.7406(4) 0.0408(17) Uani 1.00 1 d .
C(14) C -0.0603(8) 0.4911(5) 0.7508(3) 0.0355(16) Uani 1.00 1 d .
C(15) C 0.0552(8) 0.4418(4) 0.7265(3) 0.0304(14) Uani 1.00 1 d .
C(16) C 0.5397(8) 0.5718(4) 0.7905(3) 0.0306(14) Uani 1.00 1 d .
C(17) C 0.6250(7) 0.6047(4) 0.8572(3) 0.0288(14) Uani 1.00 1 d .
C(18) C 0.6403(7) 0.5393(4) 0.8958(3) 0.0250(13) Uani 1.00 1 d .
C(19) C 0.7428(7) 0.5756(4) 0.9679(3) 0.0293(14) Uani 1.00 1 d .
C(20) C 0.6941(8) 0.6710(4) 1.0192(3) 0.0335(15) Uani 1.00 1 d .
C(21) C 0.9062(8) 0.6039(5) 0.9552(3) 0.0369(16) Uani 1.00 1 d .
C(22) C 0.7347(8) 0.4970(4) 1.0045(3) 0.0347(15) Uani 1.00 1 d .
C(23) C 0.5626(7) 0.4402(4) 0.8617(3) 0.0246(13) Uani 1.00 1 d .
C(24) C 0.4764(7) 0.4094(4) 0.7935(3) 0.0261(13) Uani 1.00 1 d .
C(25) C 0.3933(7) 0.3055(4) 0.7538(3) 0.0252(13) Uani 1.00 1 d .
C(26) C 0.3842(7) 0.2276(4) 0.7803(3) 0.0250(13) Uani 1.00 1 d .
C(27) C 0.3110(7) 0.1307(4) 0.7378(3) 0.0253(13) Uani 1.00 1 d .
C(28) C 0.2999(8) 0.0408(4) 0.7638(3) 0.0307(14) Uani 1.00 1 d .
C(29) C 0.3612(10) 0.0716(4) 0.8426(3) 0.0444(19) Uani 1.00 1 d .
C(30) C 0.3916(9) -0.0328(5) 0.7182(4) 0.0419(17) Uani 1.00 1 d .
C(31) C 0.1322(9) -0.0130(5) 0.7505(4) 0.0438(18) Uani 1.00 1 d .
C(32) C 0.2465(7) 0.1177(4) 0.6677(3) 0.0280(14) Uani 1.00 1 d .
C(33) C 0.2529(7) 0.1987(4) 0.6447(3) 0.0288(14) Uani 1.00 1 d .
C(34) C 0.1489(8) 0.2971(4) 0.5010(3) 0.0303(14) Uani 1.00 1 d .
C(35) C 0.8827(17) -0.0453(8) 0.8934(6) 0.101(4) Uani 1.00 1 d .
C(36) C 0.7497(18) -0.0752(7) 0.8396(5) 0.100(4) Uani 1.00 1 d .
C(37) C 0.6817(9) -0.0135(5) 0.5942(3) 0.0453(19) Uani 1.00 1 d .
C(38) C 0.8440(8) 0.0202(5) 0.5881(3) 0.0393(17) Uani 1.00 1 d .
C(39) C 0.314(2) 0.7818(14) 0.9620(8) 0.166(9) Uani 1.00 1 d .
C(40) C 0.248(2) 0.7407(13) 0.8936(8) 0.145(7) Uani 1.00 1 d .
H(1) H 0.5985 0.2812 0.6190 0.036 Uiso 1.00 1 c R
H(2) H 0.8220 0.2870 0.5696 0.044 Uiso 1.00 1 c R
H(3) H 0.9130 0.4251 0.5356 0.039 Uiso 1.00 1 c R
H(4) H 0.7691 0.5522 0.5498 0.036 Uiso 1.00 1 c R
H(35B) H 0.8854 0.0234 0.9277 0.121 Uiso 1.00 1 c R
H(35A) H 0.9745 -0.0440 0.8693 0.121 Uiso 1.00 1 c R
H(7) H 0.6197 0.6713 0.5695 0.041 Uiso 1.00 1 c R
H(8) H 0.4400 0.7762 0.5902 0.038 Uiso 1.00 1 c R
H(9) H 0.2269 0.7349 0.6425 0.039 Uiso 1.00 1 c R
H(36B) H 0.7451 -0.0210 0.8194 0.120 Uiso 1.00 1 c R
H(36A) H 0.6589 -0.0820 0.8637 0.120 Uiso 1.00 1 c R
H(12) H 0.0374 0.6807 0.6978 0.042 Uiso 1.00 1 c R
H(13) H -0.1474 0.6164 0.7568 0.049 Uiso 1.00 1 c R
H(14) H -0.1334 0.4634 0.7744 0.043 Uiso 1.00 1 c R
H(15) H 0.0594 0.3798 0.7336 0.036 Uiso 1.00 1 c R
H(16) H 0.5320 0.6183 0.7662 0.037 Uiso 1.00 1 c R
H(17) H 0.6750 0.6731 0.8780 0.035 Uiso 1.00 1 c R
H(37A) H 0.6310 0.0452 0.6059 0.054 Uiso 1.00 1 c R
H(37B) H 0.6774 -0.0399 0.6345 0.054 Uiso 1.00 1 c R
H(20A) H 0.7824 0.7151 1.0528 0.040 Uiso 1.00 1 c R
H(20B) H 0.6175 0.6506 1.0465 0.040 Uiso 1.00 1 c R
H(20C) H 0.6518 0.7071 0.9903 0.040 Uiso 1.00 1 c R
H(21A) H 0.9279 0.6751 0.9600 0.044 Uiso 1.00 1 c R
H(21B) H 0.9192 0.5624 0.9064 0.044 Uiso 1.00 1 c R
H(21C) H 0.9758 0.5925 0.9910 0.044 Uiso 1.00 1 c R
H(22A) H 0.7551 0.5308 1.0572 0.042 Uiso 1.00 1 c R
H(22B) H 0.8104 0.4552 0.9888 0.042 Uiso 1.00 1 c R
H(22C) H 0.6336 0.4543 0.9911 0.042 Uiso 1.00 1 c R
H(23) H 0.5686 0.3928 0.8854 0.029 Uiso 1.00 1 c R
H(38A) H 0.8928 -0.0393 0.5726 0.047 Uiso 1.00 1 c R
H(38B) H 0.8972 0.0654 0.6363 0.047 Uiso 1.00 1 c R
H(26) H 0.4288 0.2403 0.8285 0.030 Uiso 1.00 1 c R
H(39B) H 0.4017 0.7501 0.9670 0.199 Uiso 1.00 1 c R
H(39A) H 0.2410 0.7628 0.9924 0.199 Uiso 1.00 1 c R
H(29A) H 0.2795 0.0863 0.8718 0.053 Uiso 1.00 1 c R
H(29B) H 0.4409 0.1319 0.8563 0.053 Uiso 1.00 1 c R
H(29C) H 0.4032 0.0168 0.8511 0.053 Uiso 1.00 1 c R
H(30A) H 0.4966 -0.0158 0.7418 0.050 Uiso 1.00 1 c R
H(30B) H 0.3890 -0.0277 0.6699 0.050 Uiso 1.00 1 c R
H(30C) H 0.3473 -0.1017 0.7138 0.050 Uiso 1.00 1 c R
H(31A) H 0.1143 -0.0441 0.7871 0.053 Uiso 1.00 1 c R
H(31B) H 0.1098 -0.0650 0.7022 0.053 Uiso 1.00 1 c R
H(31C) H 0.0665 0.0363 0.7537 0.053 Uiso 1.00 1 c R
H(32) H 0.1979 0.0525 0.6359 0.034 Uiso 1.00 1 c R
H(33) H 0.2048 0.1883 0.5975 0.035 Uiso 1.00 1 c R
H(40A) H 0.1456 0.7565 0.8906 0.174 Uiso 1.00 1 c R
H(40B) H 0.2363 0.6666 0.8790 0.174 Uiso 1.00 1 c R

loop_
_atom_site_aniso_label
_atom_site_aniso_U_11
_atom_site_aniso_U_22
_atom_site_aniso_U_33
_atom_site_aniso_U_12
_atom_site_aniso_U_13
_atom_site_aniso_U_23
Sb(1) 0.0336(3) 0.0278(2) 0.0260(2) 0.00560(19) 0.00246(18) 0.00570(16)
Ru(1) 0.0285(3) 0.0219(2) 0.0208(2) 0.0029(2) 0.00242(19) 0.00696(17)
Cl(1) 0.111(2) 0.0716(15) 0.111(2) -0.0104(15) -0.0284(18) 0.0510(15)
Cl(2) 0.140(2) 0.0563(13) 0.0695(15) -0.0074(15) 0.0139(16) 0.0097(11)
Cl(3) 0.0474(12) 0.0402(8) 0.0354(8) -0.0044(7) 0.0032(7) 0.0098(6)
Cl(4) 0.0470(11) 0.0304(7) 0.0409(8) 0.0066(7) 0.0097(7) 0.0118(6)
Cl(5) 0.310(8) 0.305(9) 0.065(2) -0.142(7) 0.014(3) 0.016(3)
Cl(6) 0.141(2) 0.0631(13) 0.0580(13) 0.0356(15) 0.0403(15) 0.0253(10)
S(1) 0.0452(11) 0.0329(7) 0.0281(8) 0.0028(7) -0.0036(7) 0.0085(6)
F(1) 0.063(3) 0.035(2) 0.036(2) 0.0062(19) 0.0052(19) 0.0080(16)
F(2) 0.044(2) 0.062(2) 0.038(2) 0.012(2) 0.0053(18) 0.0250(19)
F(3) 0.049(3) 0.040(2) 0.053(2) 0.010(2) 0.018(2) 0.0112(18)
F(4) 0.054(3) 0.047(2) 0.040(2) 0.014(2) 0.0146(19) 0.0193(17)
F(5) 0.046(2) 0.044(2) 0.052(2) 0.010(2) -0.004(2) 0.0184(18)
F(6) 0.053(3) 0.040(2) 0.041(2) -0.007(2) 0.004(2) 0.0042(17)
N(1) 0.031(3) 0.023(2) 0.021(2) 0.003(2) 0.002(2) 0.0075(18)
N(2) 0.028(3) 0.028(2) 0.024(2) 0.003(2) 0.003(2) 0.007(2)
N(3) 0.033(3) 0.029(2) 0.024(2) 0.005(2) 0.000(2) 0.010(2)
N(4) 0.031(3) 0.021(2) 0.024(2) 0.006(2) 0.004(2) 0.0076(19)
N(5) 0.030(3) 0.025(2) 0.019(2) 0.002(2) 0.003(2) 0.0050(19)
N(6) 0.032(3) 0.027(2) 0.027(2) 0.006(2) 0.007(2) 0.008(2)
C(1) 0.042(4) 0.025(2) 0.022(2) 0.007(2) 0.003(2) 0.008(2)
C(2) 0.044(4) 0.028(3) 0.039(3) 0.013(3) 0.007(3) 0.010(2)
C(3) 0.023(4) 0.037(3) 0.039(3) 0.011(2) 0.010(2) 0.011(2)
C(4) 0.027(4) 0.035(3) 0.029(3) 0.006(2) 0.012(2) 0.012(2)
C(5) 0.036(4) 0.023(2) 0.026(3) 0.004(2) -0.002(2) 0.004(2)
C(6) 0.032(4) 0.024(2) 0.025(2) 0.006(2) 0.004(2) 0.005(2)
C(7) 0.038(4) 0.028(3) 0.036(3) 0.001(2) 0.009(3) 0.013(2)
C(8) 0.036(4) 0.030(3) 0.033(3) 0.009(3) 0.008(2) 0.015(2)
C(9) 0.039(4) 0.030(3) 0.035(3) 0.014(3) 0.011(3) 0.016(2)
C(10) 0.031(4) 0.033(3) 0.021(2) 0.006(2) 0.001(2) 0.008(2)
C(11) 0.031(4) 0.033(3) 0.027(3) 0.000(2) 0.005(2) 0.012(2)
C(12) 0.034(4) 0.036(3) 0.044(3) 0.014(3) 0.015(3) 0.019(2)
C(13) 0.038(4) 0.039(3) 0.049(4) 0.016(3) 0.012(3) 0.015(3)
C(14) 0.037(4) 0.039(3) 0.033(3) 0.005(3) 0.015(3) 0.014(2)
C(15) 0.031(4) 0.031(3) 0.030(3) 0.002(2) 0.007(2) 0.013(2)
C(16) 0.039(4) 0.021(2) 0.030(3) 0.003(2) 0.005(2) 0.008(2)
C(17) 0.033(4) 0.023(2) 0.025(2) 0.002(2) 0.002(2) 0.003(2)
C(18) 0.020(3) 0.028(2) 0.026(2) 0.007(2) 0.002(2) 0.006(2)
C(19) 0.030(4) 0.027(2) 0.022(2) 0.001(2) -0.001(2) -0.000(2)
C(20) 0.038(4) 0.030(3) 0.026(3) 0.005(3) 0.008(2) 0.001(2)
C(21) 0.039(4) 0.038(3) 0.027(3) 0.009(3) 0.001(2) 0.004(2)
C(22) 0.033(4) 0.036(3) 0.028(3) 0.003(3) -0.001(2) 0.007(2)
C(23) 0.030(4) 0.023(2) 0.020(2) 0.008(2) 0.004(2) 0.006(2)
C(24) 0.025(3) 0.022(2) 0.028(3) 0.000(2) 0.006(2) 0.006(2)
C(25) 0.026(3) 0.020(2) 0.023(2) 0.000(2) 0.005(2) 0.000(2)
C(26) 0.027(3) 0.026(2) 0.021(2) 0.007(2) -0.002(2) 0.006(2)
C(27) 0.029(4) 0.023(2) 0.024(2) 0.009(2) 0.005(2) 0.008(2)
C(28) 0.035(4) 0.023(2) 0.034(3) 0.003(2) 0.007(2) 0.010(2)
C(29) 0.076(6) 0.025(3) 0.034(3) 0.005(3) 0.009(3) 0.014(2)
C(30) 0.052(5) 0.030(3) 0.052(4) 0.016(3) 0.013(3) 0.020(3)
C(31) 0.046(5) 0.036(3) 0.055(4) 0.008(3) 0.014(3) 0.022(3)
C(32) 0.032(4) 0.021(2) 0.025(3) -0.001(2) 0.007(2) 0.002(2)
C(33) 0.032(4) 0.027(2) 0.020(2) -0.002(2) -0.002(2) 0.003(2)
C(34) 0.035(4) 0.032(3) 0.024(3) 0.006(2) 0.003(2) 0.010(2)
C(35) 0.161(13) 0.059(5) 0.074(7) -0.027(7) -0.009(7) 0.041(5)
C(36) 0.189(14) 0.046(5) 0.059(6) 0.020(6) -0.014(7) 0.019(4)
C(37) 0.056(5) 0.046(4) 0.028(3) 0.009(3) 0.009(3) 0.005(2)
C(38) 0.043(5) 0.042(3) 0.033(3) 0.009(3) 0.012(3) 0.010(2)
C(39) 0.32(2) 0.152(15) 0.084(10) 0.110(17) 0.084(14) 0.078(11)
C(40) 0.192(19) 0.133(13) 0.100(11) -0.007(12) 0.067(12) 0.033(9)

loop_
_atom_type_symbol
_atom_type_description
_atom_type_scat_dispersion_real
_atom_type_scat_dispersion_imag
_atom_type_scat_source
Sb Sb -0.056 5.895
;
International Tables for Crystallography
(1992, Vol. C, Tables 4.2.6.8 and 6.1.1.4)
;
Ru Ru 0.055 3.296
;
International Tables for Crystallography
(1992, Vol. C, Tables 4.2.6.8 and 6.1.1.4)
;
F F 0.073 0.053
;
International Tables for Crystallography
(1992, Vol. C, Tables 4.2.6.8 and 6.1.1.4)
;
N N 0.031 0.018
;
International Tables for Crystallography
(1992, Vol. C, Tables 4.2.6.8 and 6.1.1.4)
;
C C 0.018 0.009
;
International Tables for Crystallography
(1992, Vol. C, Tables 4.2.6.8 and 6.1.1.4)
;
H H 0.000 0.000
;
International Tables for Crystallography
(1992, Vol. C, Table 6.1.1.4)
;
Cl Cl 0.364 0.702
;
International Tables for Crystallography
(1992, Vol. C, Tables 4.2.6.8 and 6.1.1.4)
;
S S 0.333 0.557
;
International Tables for Crystallography
(1992, Vol. C, Tables 4.2.6.8 and 6.1.1.4)
;

loop_
_geom_angle_atom_site_label_1
_geom_angle_atom_site_label_2
_geom_angle_atom_site_label_3
_geom_angle
_geom_angle_publ_flag
F(1) Sb(1) F(2) 89.60(19) yes
F(1) Sb(1) F(3) 89.67(18) yes
F(1) Sb(1) F(4) 89.81(18) yes
F(1) Sb(1) F(5) 90.82(18) yes
F(1) Sb(1) F(6) 179.4(2) yes
F(2) Sb(1) F(3) 89.5(2) yes
F(2) Sb(1) F(4) 90.3(2) yes
F(2) Sb(1) F(5) 179.1(2) yes
F(2) Sb(1) F(6) 89.95(19) yes
F(3) Sb(1) F(4) 179.43(18) yes
F(3) Sb(1) F(5) 91.3(2) yes
F(3) Sb(1) F(6) 89.99(18) yes
F(4) Sb(1) F(5) 88.9(2) yes
F(4) Sb(1) F(6) 90.53(18) yes
F(5) Sb(1) F(6) 89.64(18) yes
N(1) Ru(1) N(2) 79.7(2) yes
N(1) Ru(1) N(3) 159.4(2) yes
N(1) Ru(1) N(4) 89.8(2) yes
N(1) Ru(1) N(5) 99.4(2) yes
N(1) Ru(1) N(6) 92.3(2) yes
N(2) Ru(1) N(3) 79.7(2) yes
N(2) Ru(1) N(4) 97.64(19) yes
N(2) Ru(1) N(5) 175.67(18) yes
N(2) Ru(1) N(6) 89.9(2) yes
N(3) Ru(1) N(4) 91.2(2) yes
N(3) Ru(1) N(5) 101.0(2) yes
N(3) Ru(1) N(6) 89.4(2) yes
N(4) Ru(1) N(5) 78.10(19) yes
N(4) Ru(1) N(6) 172.4(2) yes
N(5) Ru(1) N(6) 94.3(2) yes
Ru(1) N(1) C(1) 128.9(4) yes
Ru(1) N(1) C(5) 113.4(4) yes
C(1) N(1) C(5) 117.7(5) yes
Ru(1) N(2) C(6) 118.8(4) yes
Ru(1) N(2) C(10) 119.1(4) yes
C(6) N(2) C(10) 122.1(5) yes
Ru(1) N(3) C(11) 113.1(4) yes
Ru(1) N(3) C(15) 128.9(4) yes
C(11) N(3) C(15) 118.0(6) yes
Ru(1) N(4) C(16) 124.6(4) yes
Ru(1) N(4) C(24) 117.1(3) yes
C(16) N(4) C(24) 118.3(5) yes
Ru(1) N(5) C(25) 116.1(3) yes
Ru(1) N(5) C(33) 125.6(4) yes
C(25) N(5) C(33) 118.2(5) yes
Ru(1) N(6) C(34) 175.7(6) yes
N(1) C(1) C(2) 122.9(6) yes
C(1) C(2) C(3) 119.4(7) yes
C(2) C(3) C(4) 118.4(6) yes
C(3) C(4) C(5) 119.6(6) yes
N(1) C(5) C(4) 122.0(6) yes
N(1) C(5) C(6) 115.5(6) yes
C(4) C(5) C(6) 122.5(6) yes
N(2) C(6) C(5) 112.6(5) yes
N(2) C(6) C(7) 119.2(6) yes
C(5) C(6) C(7) 128.1(6) yes
C(6) C(7) C(8) 119.7(7) yes
C(7) C(8) C(9) 119.7(6) yes
C(8) C(9) C(10) 119.1(6) yes
N(2) C(10) C(9) 120.2(6) yes
N(2) C(10) C(11) 113.1(6) yes
C(9) C(10) C(11) 126.6(6) yes
N(3) C(11) C(10) 114.9(6) yes
N(3) C(11) C(12) 121.6(6) yes
C(10) C(11) C(12) 123.5(6) yes
C(11) C(12) C(13) 119.8(7) yes
C(12) C(13) C(14) 118.4(7) yes
C(13) C(14) C(15) 119.4(7) yes
N(3) C(15) C(14) 122.8(6) yes
N(4) C(16) C(17) 122.4(6) yes
C(16) C(17) C(18) 121.3(5) yes
C(17) C(18) C(19) 120.6(4) yes
C(17) C(18) C(23) 115.7(5) yes
C(19) C(18) C(23) 123.6(6) yes
C(18) C(19) C(20) 108.3(5) yes
C(18) C(19) C(21) 108.6(5) yes
C(18) C(19) C(22) 113.0(4) yes
C(20) C(19) C(21) 109.1(4) yes
C(20) C(19) C(22) 108.5(5) yes
C(21) C(19) C(22) 109.1(6) yes
C(18) C(23) C(24) 121.4(6) yes
N(4) C(24) C(23) 121.0(4) yes
N(4) C(24) C(25) 114.8(5) yes
C(23) C(24) C(25) 124.2(6) yes
N(5) C(25) C(24) 113.8(5) yes
N(5) C(25) C(26) 121.4(4) yes
C(24) C(25) C(26) 124.8(5) yes
C(25) C(26) C(27) 121.1(5) yes
C(26) C(27) C(28) 123.4(5) yes
C(26) C(27) C(32) 116.4(6) yes
C(28) C(27) C(32) 120.2(4) yes
C(27) C(28) C(29) 112.3(4) yes
C(27) C(28) C(30) 107.7(5) yes
C(27) C(28) C(31) 109.1(6) yes
C(29) C(28) C(30) 109.4(6) yes
C(29) C(28) C(31) 109.6(6) yes
C(30) C(28) C(31) 108.7(4) yes
C(27) C(32) C(33) 120.5(4) yes
N(5) C(33) C(32) 122.4(5) yes
S(1) C(34) N(6) 177.8(6) yes
Cl(1) C(35) C(36) 111.1(8) yes
Cl(2) C(36) C(35) 114.4(10) yes
Cl(3) C(37) C(38) 112.6(5) yes
Cl(4) C(38) C(37) 112.2(5) yes
Cl(5) C(39) C(40) 118.9(17) yes
Cl(6) C(40) C(39) 115.5(15) yes
N(1) C(1) H(1) 118.5 no
C(2) C(1) H(1) 118.5 no
C(1) C(2) H(2) 120.3 no
C(3) C(2) H(2) 120.3 no
C(2) C(3) H(3) 120.8 no
C(4) C(3) H(3) 120.8 no
C(3) C(4) H(4) 120.2 no
C(5) C(4) H(4) 120.2 no
C(6) C(7) H(7) 120.2 no
C(8) C(7) H(7) 120.2 no
C(7) C(8) H(8) 120.2 no
C(9) C(8) H(8) 120.1 no
C(8) C(9) H(9) 120.5 no
C(10) C(9) H(9) 120.4 no
C(11) C(12) H(12) 120.1 no
C(13) C(12) H(12) 120.1 no
C(12) C(13) H(13) 120.8 no
C(14) C(13) H(13) 120.8 no
C(13) C(14) H(14) 120.3 no
C(15) C(14) H(14) 120.3 no
N(3) C(15) H(15) 118.6 no
C(14) C(15) H(15) 118.6 no
N(4) C(16) H(16) 118.8 no
C(17) C(16) H(16) 118.8 no
C(16) C(17) H(17) 119.4 no
C(18) C(17) H(17) 119.3 no
C(19) C(20) H(20A) 109.5 no
C(19) C(20) H(20B) 109.5 no
C(19) C(20) H(20C) 109.5 no
H(20A) C(20) H(20B) 109.5 no
H(20A) C(20) H(20C) 109.5 no
H(20B) C(20) H(20C) 109.5 no
C(19) C(21) H(21A) 109.5 no
C(19) C(21) H(21B) 109.5 no
C(19) C(21) H(21C) 109.5 no
H(21A) C(21) H(21B) 109.5 no
H(21A) C(21) H(21C) 109.5 no
H(21B) C(21) H(21C) 109.5 no
C(19) C(22) H(22A) 109.5 no
C(19) C(22) H(22B) 109.5 no
C(19) C(22) H(22C) 109.5 no
H(22A) C(22) H(22B) 109.5 no
H(22A) C(22) H(22C) 109.5 no
H(22B) C(22) H(22C) 109.5 no
C(18) C(23) H(23) 119.3 no
C(24) C(23) H(23) 119.3 no
C(25) C(26) H(26) 119.5 no
C(27) C(26) H(26) 119.5 no
C(28) C(29) H(29A) 109.5 no
C(28) C(29) H(29B) 109.5 no
C(28) C(29) H(29C) 109.5 no
H(29A) C(29) H(29B) 109.5 no
H(29A) C(29) H(29C) 109.5 no
H(29B) C(29) H(29C) 109.5 no
C(28) C(30) H(30A) 109.5 no
C(28) C(30) H(30B) 109.5 no
C(28) C(30) H(30C) 109.5 no
H(30A) C(30) H(30B) 109.5 no
H(30A) C(30) H(30C) 109.5 no
H(30B) C(30) H(30C) 109.5 no
C(28) C(31) H(31A) 109.5 no
C(28) C(31) H(31B) 109.5 no
C(28) C(31) H(31C) 109.5 no
H(31A) C(31) H(31B) 109.5 no
H(31A) C(31) H(31C) 109.5 no
H(31B) C(31) H(31C) 109.5 no
C(27) C(32) H(32) 119.8 no
C(33) C(32) H(32) 119.8 no
N(5) C(33) H(33) 118.8 no
C(32) C(33) H(33) 118.8 no
Cl(1) C(35) H(35B) 109.4 no
Cl(1) C(35) H(35A) 109.4 no
C(36) C(35) H(35B) 109.4 no
C(36) C(35) H(35A) 109.4 no
H(35B) C(35) H(35A) 108.0 no
Cl(2) C(36) H(36B) 108.7 no
Cl(2) C(36) H(36A) 108.7 no
C(35) C(36) H(36B) 108.7 no
C(35) C(36) H(36A) 108.7 no
H(36B) C(36) H(36A) 107.6 no
Cl(3) C(37) H(37A) 109.1 no
Cl(3) C(37) H(37B) 109.1 no
C(38) C(37) H(37A) 109.1 no
C(38) C(37) H(37B) 109.1 no
H(37A) C(37) H(37B) 107.8 no
Cl(4) C(38) H(38A) 109.2 no
Cl(4) C(38) H(38B) 109.2 no
C(37) C(38) H(38A) 109.2 no
C(37) C(38) H(38B) 109.2 no
H(38A) C(38) H(38B) 107.9 no
Cl(5) C(39) H(39B) 107.6 no
Cl(5) C(39) H(39A) 107.6 no
C(40) C(39) H(39B) 107.6 no
C(40) C(39) H(39A) 107.6 no
H(39B) C(39) H(39A) 107.0 no
Cl(6) C(40) H(40A) 108.4 no
Cl(6) C(40) H(40B) 108.4 no
C(39) C(40) H(40A) 108.4 no
C(39) C(40) H(40B) 108.4 no
H(40A) C(40) H(40B) 107.5 no

loop_
_geom_bond_atom_site_label_1
_geom_bond_atom_site_label_2
_geom_bond_distance
_geom_bond_publ_flag
Sb(1) F(1) 1.870(3) yes
Sb(1) F(2) 1.868(4) yes
Sb(1) F(3) 1.869(4) yes
Sb(1) F(4) 1.880(4) yes
Sb(1) F(5) 1.875(5) yes
Sb(1) F(6) 1.869(3) yes
Ru(1) N(1) 2.081(5) yes
Ru(1) N(2) 1.967(5) yes
Ru(1) N(3) 2.076(5) yes
Ru(1) N(4) 2.042(4) yes
Ru(1) N(5) 2.084(5) yes
Ru(1) N(6) 2.067(4) yes
Cl(1) C(35) 1.796(14) yes
Cl(2) C(36) 1.781(9) yes
Cl(3) C(37) 1.791(6) yes
Cl(4) C(38) 1.797(8) yes
Cl(5) C(39) 1.70(2) yes
Cl(6) C(40) 1.80(2) yes
S(1) C(34) 1.640(5) yes
N(1) C(1) 1.345(9) yes
N(1) C(5) 1.364(8) yes
N(2) C(6) 1.365(9) yes
N(2) C(10) 1.344(9) yes
N(3) C(11) 1.378(9) yes
N(3) C(15) 1.340(9) yes
N(4) C(16) 1.357(6) yes
N(4) C(24) 1.360(9) yes
N(5) C(25) 1.363(7) yes
N(5) C(33) 1.340(6) yes
N(6) C(34) 1.133(7) yes
C(1) C(2) 1.382(10) yes
C(2) C(3) 1.383(10) yes
C(3) C(4) 1.390(10) yes
C(4) C(5) 1.382(10) yes
C(5) C(6) 1.484(10) yes
C(6) C(7) 1.378(10) yes
C(7) C(8) 1.396(10) yes
C(8) C(9) 1.388(10) yes
C(9) C(10) 1.384(10) yes
C(10) C(11) 1.485(10) yes
C(11) C(12) 1.374(10) yes
C(12) C(13) 1.394(11) yes
C(13) C(14) 1.387(11) yes
C(14) C(15) 1.380(10) yes
C(16) C(17) 1.366(8) yes
C(17) C(18) 1.405(10) yes
C(18) C(19) 1.519(8) yes
C(18) C(23) 1.395(7) yes
C(19) C(20) 1.560(8) yes
C(19) C(21) 1.534(10) yes
C(19) C(22) 1.524(10) yes
C(23) C(24) 1.397(8) yes
C(24) C(25) 1.479(7) yes
C(25) C(26) 1.377(9) yes
C(26) C(27) 1.389(7) yes
C(27) C(28) 1.531(9) yes
C(27) C(32) 1.399(8) yes
C(28) C(29) 1.503(9) yes
C(28) C(30) 1.541(10) yes
C(28) C(31) 1.550(10) yes
C(32) C(33) 1.375(9) yes
C(35) C(36) 1.447(19) yes
C(37) C(38) 1.499(11) yes
C(39) C(40) 1.33(2) yes
C(1) H(1) 0.950 no
C(2) H(2) 0.950 no
C(3) H(3) 0.950 no
C(4) H(4) 0.950 no
C(7) H(7) 0.950 no
C(8) H(8) 0.950 no
C(9) H(9) 0.950 no
C(12) H(12) 0.950 no
C(13) H(13) 0.950 no
C(14) H(14) 0.950 no
C(15) H(15) 0.950 no
C(16) H(16) 0.950 no
C(17) H(17) 0.950 no
C(20) H(20A) 0.980 no
C(20) H(20B) 0.980 no
C(20) H(20C) 0.980 no
C(21) H(21A) 0.980 no
C(21) H(21B) 0.980 no
C(21) H(21C) 0.980 no
C(22) H(22A) 0.980 no
C(22) H(22B) 0.980 no
C(22) H(22C) 0.980 no
C(23) H(23) 0.950 no
C(26) H(26) 0.950 no
C(29) H(29A) 0.980 no
C(29) H(29B) 0.980 no
C(29) H(29C) 0.980 no
C(30) H(30A) 0.980 no
C(30) H(30B) 0.980 no
C(30) H(30C) 0.980 no
C(31) H(31A) 0.980 no
C(31) H(31B) 0.980 no
C(31) H(31C) 0.980 no
C(32) H(32) 0.950 no
C(33) H(33) 0.950 no
C(35) H(35B) 0.990 no
C(35) H(35A) 0.990 no
C(36) H(36B) 0.990 no
C(36) H(36A) 0.990 no
C(37) H(37A) 0.990 no
C(37) H(37B) 0.990 no
C(38) H(38A) 0.990 no
C(38) H(38B) 0.990 no
C(39) H(39B) 0.990 no
C(39) H(39A) 0.990 no
C(40) H(40A) 0.990 no
C(40) H(40B) 0.990 no

loop_
_geom_contact_atom_site_label_1
_geom_contact_atom_site_label_2
_geom_contact_distance
_geom_contact_site_symmetry_2
Ru(1) C(1) 3.107(7) .
Ru(1) C(5) 2.906(7) .
Ru(1) C(6) 2.885(6) .
Ru(1) C(10) 2.873(7) .
Ru(1) C(11) 2.908(7) .
Ru(1) C(15) 3.098(7) .
Ru(1) C(16) 3.026(5) .
Ru(1) C(24) 2.924(6) .
Ru(1) C(25) 2.950(6) .
Ru(1) C(33) 3.064(6) .
Ru(1) C(34) 3.198(5) .
Cl(1) Cl(2) 3.369(4) .
Cl(1) C(36) 2.682(13) .
Cl(2) Cl(1) 3.369(4) .
Cl(2) C(35) 2.719(10) .
Cl(3) Cl(4) 3.398(2) .
Cl(3) C(1) 3.480(5) 2_656
Cl(3) C(33) 3.504(6) 2_656
Cl(3) C(38) 2.741(6) .
Cl(4) Cl(3) 3.398(2) .
Cl(4) C(37) 2.741(8) .
Cl(5) Cl(5) 3.167(12) 2_677
Cl(5) Cl(6) 3.195(5) .
Cl(5) C(40) 2.615(15) .
Cl(6) Cl(5) 3.195(5) .
Cl(6) C(10) 3.579(5) .
Cl(6) C(11) 3.531(5) .
Cl(6) C(12) 3.493(6) .
Cl(6) C(16) 3.587(7) .
Cl(6) C(39) 2.659(19) .
S(1) N(6) 2.772(4) .
F(1) F(2) 2.634(5) .
F(1) F(3) 2.636(5) .
F(1) F(4) 2.647(6) .
F(1) F(5) 2.667(6) .
F(1) C(14) 3.334(9) 1_655
F(1) C(15) 3.405(8) 1_655
F(1) C(21) 3.457(7) .
F(1) C(21) 3.565(8) 2_767
F(1) C(22) 3.539(7) 2_767
F(2) F(1) 2.634(5) .
F(2) F(3) 2.631(6) .
F(2) F(4) 2.656(6) .
F(2) F(6) 2.641(6) .
F(2) C(1) 3.436(8) .
F(2) C(14) 3.391(8) 1_655
F(2) C(23) 3.360(7) .
F(2) C(24) 3.282(8) .
F(2) C(25) 3.215(8) .
F(2) C(26) 3.284(8) .
F(3) F(1) 2.636(5) .
F(3) F(2) 2.631(6) .
F(3) F(5) 2.678(6) .
F(3) F(6) 2.643(6) .
F(3) N(5) 3.454(7) 1_655
F(3) C(15) 3.404(8) 1_655
F(3) C(25) 3.580(7) 1_655
F(3) C(26) 3.445(8) 1_655
F(3) C(27) 3.224(8) 1_655
F(3) C(32) 3.097(8) 1_655
F(3) C(33) 3.197(8) 1_655
F(3) C(38) 3.484(6) .
F(4) F(1) 2.647(6) .
F(4) F(2) 2.656(6) .
F(4) F(5) 2.630(6) .
F(4) F(6) 2.663(5) .
F(4) C(23) 3.383(8) .
F(4) C(26) 3.298(7) .
F(4) C(29) 3.546(9) .
F(4) C(39) 3.35(2) 2_667
F(5) F(1) 2.667(6) .
F(5) F(3) 2.678(6) .
F(5) F(4) 2.630(6) .
F(5) F(6) 2.639(5) .
F(5) C(20) 3.477(7) 2_767
F(5) C(35) 3.405(13) .
F(6) F(2) 2.641(6) .
F(6) F(3) 2.643(6) .
F(6) F(4) 2.663(5) .
F(6) F(5) 2.639(5) .
F(6) C(30) 3.416(8) .
F(6) C(36) 3.287(13) .
F(6) C(37) 3.124(7) .
F(6) C(38) 3.436(8) .
N(1) N(2) 2.596(8) .
N(1) N(4) 2.910(7) .
N(1) N(5) 3.175(7) .
N(1) N(6) 2.991(7) .
N(1) C(2) 2.396(9) .
N(1) C(3) 2.792(9) .
N(1) C(4) 2.402(9) .
N(1) C(6) 2.409(8) .
N(1) C(16) 3.537(7) .
N(2) N(1) 2.596(8) .
N(2) N(3) 2.593(8) .
N(2) N(4) 3.018(8) .
N(2) N(6) 2.852(6) .
N(2) C(5) 2.372(9) .
N(2) C(7) 2.367(9) .
N(2) C(8) 2.736(9) .
N(2) C(9) 2.365(9) .
N(2) C(11) 2.362(9) .
N(2) C(16) 3.184(8) .
N(3) N(2) 2.593(8) .
N(3) N(4) 2.943(8) .
N(3) N(5) 3.211(8) .
N(3) N(6) 2.916(6) .
N(3) C(10) 2.414(9) .
N(3) C(12) 2.402(9) .
N(3) C(13) 2.789(10) .
N(3) C(14) 2.388(9) .
N(4) N(1) 2.910(7) .
N(4) N(2) 3.018(8) .
N(4) N(3) 2.943(8) .
N(4) N(5) 2.600(5) .
N(4) C(17) 2.386(6) .
N(4) C(18) 2.824(7) .
N(4) C(23) 2.400(8) .
N(4) C(25) 2.392(7) .
N(5) F(3) 3.454(7) 1_455
N(5) N(1) 3.175(7) .
N(5) N(3) 3.211(8) .
N(5) N(4) 2.600(5) .
N(5) N(6) 3.044(8) .
N(5) C(1) 3.418(9) .
N(5) C(15) 3.464(9) .
N(5) C(24) 2.381(6) .
N(5) C(26) 2.389(9) .
N(5) C(27) 2.804(8) .
N(5) C(32) 2.380(7) .
N(6) S(1) 2.772(4) .
N(6) N(1) 2.991(7) .
N(6) N(2) 2.852(6) .
N(6) N(3) 2.916(6) .
N(6) N(5) 3.044(8) .
N(6) C(6) 3.577(7) .
N(6) C(10) 3.507(7) .
N(6) C(11) 3.537(7) .
N(6) C(33) 3.173(9) .
C(1) Ru(1) 3.107(7) .
C(1) Cl(3) 3.480(5) 2_656
C(1) F(2) 3.436(8) .
C(1) N(5) 3.418(9) .
C(1) C(3) 2.387(10) .
C(1) C(4) 2.721(10) .
C(1) C(5) 2.318(9) .
C(2) N(1) 2.396(9) .
C(2) C(4) 2.382(10) .
C(2) C(5) 2.730(10) .
C(2) C(8) 3.561(9) 2_666
C(2) C(14) 3.502(8) 1_655
C(2) C(15) 3.537(9) 1_655
C(3) N(1) 2.792(9) .
C(3) C(1) 2.387(10) .
C(3) C(5) 2.396(10) .
C(3) C(8) 3.456(8) 2_666
C(3) C(9) 3.517(8) 2_666
C(3) C(12) 3.553(7) 1_655
C(3) C(13) 3.586(8) 1_655
C(4) N(1) 2.402(9) .
C(4) C(1) 2.721(10) .
C(4) C(2) 2.382(10) .
C(4) C(6) 2.514(10) .
C(4) C(6) 3.572(8) 2_666
C(4) C(7) 3.079(10) .
C(4) C(7) 3.525(8) 2_666
C(4) C(12) 3.547(8) 1_655
C(4) C(13) 3.514(9) 1_655
C(5) Ru(1) 2.906(7) .
C(5) N(2) 2.372(9) .
C(5) C(1) 2.318(9) .
C(5) C(2) 2.730(10) .
C(5) C(3) 2.396(10) .
C(5) C(7) 2.574(10) .
C(5) C(7) 3.484(7) 2_666
C(6) Ru(1) 2.885(6) .
C(6) N(1) 2.409(8) .
C(6) N(6) 3.577(7) .
C(6) C(4) 2.514(10) .
C(6) C(4) 3.572(8) 2_666
C(6) C(8) 2.398(10) .
C(6) C(9) 2.765(10) .
C(6) C(10) 2.371(10) .
C(7) N(2) 2.367(9) .
C(7) C(4) 3.079(10) .
C(7) C(4) 3.525(8) 2_666
C(7) C(5) 2.574(10) .
C(7) C(5) 3.484(7) 2_666
C(7) C(9) 2.407(11) .
C(7) C(10) 2.753(10) .
C(8) N(2) 2.736(9) .
C(8) C(2) 3.561(9) 2_666
C(8) C(3) 3.456(8) 2_666
C(8) C(6) 2.398(10) .
C(8) C(10) 2.390(10) .
C(9) N(2) 2.365(9) .
C(9) C(3) 3.517(8) 2_666
C(9) C(6) 2.765(10) .
C(9) C(7) 2.407(11) .
C(9) C(11) 2.564(10) .
C(9) C(12) 3.069(10) .
C(10) Ru(1) 2.873(7) .
C(10) Cl(6) 3.579(5) .
C(10) N(3) 2.414(9) .
C(10) N(6) 3.507(7) .
C(10) C(6) 2.371(10) .
C(10) C(7) 2.753(10) .
C(10) C(8) 2.390(10) .
C(10) C(12) 2.518(10) .
C(11) Ru(1) 2.908(7) .
C(11) Cl(6) 3.531(5) .
C(11) N(2) 2.362(9) .
C(11) N(6) 3.537(7) .
C(11) C(9) 2.564(10) .
C(11) C(13) 2.394(11) .
C(11) C(14) 2.736(10) .
C(11) C(15) 2.331(10) .
C(12) Cl(6) 3.493(6) .
C(12) N(3) 2.402(9) .
C(12) C(3) 3.553(7) 1_455
C(12) C(4) 3.547(8) 1_455
C(12) C(9) 3.069(10) .
C(12) C(10) 2.518(10) .
C(12) C(14) 2.388(11) .
C(12) C(15) 2.728(10) .
C(13) N(3) 2.789(10) .
C(13) C(3) 3.586(8) 1_455
C(13) C(4) 3.514(9) 1_455
C(13) C(11) 2.394(11) .
C(13) C(15) 2.390(11) .
C(14) F(1) 3.334(9) 1_455
C(14) F(2) 3.391(8) 1_455
C(14) N(3) 2.388(9) .
C(14) C(2) 3.502(8) 1_455
C(14) C(11) 2.736(10) .
C(14) C(12) 2.388(11) .
C(15) Ru(1) 3.098(7) .
C(15) F(1) 3.405(8) 1_455
C(15) F(3) 3.404(8) 1_455
C(15) N(5) 3.464(9) .
C(15) C(2) 3.537(9) 1_455
C(15) C(11) 2.331(10) .
C(15) C(12) 2.728(10) .
C(15) C(13) 2.390(11) .
C(16) Ru(1) 3.026(5) .
C(16) Cl(6) 3.587(7) .
C(16) N(1) 3.537(7) .
C(16) N(2) 3.184(8) .
C(16) C(18) 2.416(9) .
C(16) C(23) 2.722(10) .
C(16) C(24) 2.332(9) .
C(17) N(4) 2.386(6) .
C(17) C(19) 2.541(9) .
C(17) C(20) 3.004(8) .
C(17) C(21) 3.071(10) .
C(17) C(23) 2.371(9) .
C(17) C(24) 2.733(7) .
C(18) N(4) 2.824(7) .
C(18) C(16) 2.416(9) .
C(18) C(20) 2.496(7) .
C(18) C(21) 2.480(9) .
C(18) C(22) 2.538(10) .
C(18) C(24) 2.435(7) .
C(19) C(17) 2.541(9) .
C(19) C(23) 2.570(7) .
C(20) F(5) 3.477(7) 2_767
C(20) C(17) 3.004(8) .
C(20) C(18) 2.496(7) .
C(20) C(21) 2.521(10) .
C(20) C(22) 2.504(10) .
C(21) F(1) 3.457(7) .
C(21) F(1) 3.565(8) 2_767
C(21) C(17) 3.071(10) .
C(21) C(18) 2.480(9) .
C(21) C(20) 2.521(10) .
C(21) C(22) 2.492(10) .
C(21) C(23) 3.539(8) .
C(22) F(1) 3.539(7) 2_767
C(22) C(18) 2.538(10) .
C(22) C(20) 2.504(10) .
C(22) C(21) 2.492(10) .
C(22) C(23) 2.904(8) .
C(23) F(2) 3.360(7) .
C(23) F(4) 3.383(8) .
C(23) N(4) 2.400(8) .
C(23) C(16) 2.722(10) .
C(23) C(17) 2.371(9) .
C(23) C(19) 2.570(7) .
C(23) C(21) 3.539(8) .
C(23) C(22) 2.904(8) .
C(23) C(25) 2.542(6) .
C(23) C(26) 3.051(7) .
C(24) Ru(1) 2.924(6) .
C(24) F(2) 3.282(8) .
C(24) N(5) 2.381(6) .
C(24) C(16) 2.332(9) .
C(24) C(17) 2.733(7) .
C(24) C(18) 2.435(7) .
C(24) C(26) 2.531(8) .
C(25) Ru(1) 2.950(6) .
C(25) F(2) 3.215(8) .
C(25) F(3) 3.580(7) 1_455
C(25) N(4) 2.392(7) .
C(25) C(23) 2.542(6) .
C(25) C(27) 2.408(8) .
C(25) C(32) 2.722(7) .
C(25) C(33) 2.319(7) .
C(26) F(2) 3.284(8) .
C(26) F(3) 3.445(8) 1_455
C(26) F(4) 3.298(7) .
C(26) N(5) 2.389(9) .
C(26) C(23) 3.051(7) .
C(26) C(24) 2.531(8) .
C(26) C(28) 2.572(8) .
C(26) C(29) 2.878(10) .
C(26) C(30) 3.537(9) .
C(26) C(32) 2.369(7) .
C(26) C(33) 2.714(8) .
C(27) F(3) 3.224(8) 1_455
C(27) N(5) 2.804(8) .
C(27) C(25) 2.408(8) .
C(27) C(29) 2.519(10) .
C(27) C(30) 2.479(10) .
C(27) C(31) 2.509(10) .
C(27) C(33) 2.408(9) .
C(28) C(26) 2.572(8) .
C(28) C(32) 2.541(10) .
C(29) F(4) 3.546(9) .
C(29) C(26) 2.878(10) .
C(29) C(27) 2.519(10) .
C(29) C(30) 2.484(9) .
C(29) C(31) 2.495(10) .
C(30) F(6) 3.416(8) .
C(30) C(26) 3.537(9) .
C(30) C(27) 2.479(10) .
C(30) C(29) 2.484(9) .
C(30) C(31) 2.512(12) .
C(30) C(32) 3.075(11) .
C(31) C(27) 2.509(10) .
C(31) C(29) 2.495(10) .
C(31) C(30) 2.512(12) .
C(31) C(32) 2.993(11) .
C(32) F(3) 3.097(8) 1_455
C(32) N(5) 2.380(7) .
C(32) C(25) 2.722(7) .
C(32) C(26) 2.369(7) .
C(32) C(28) 2.541(10) .
C(32) C(30) 3.075(11) .
C(32) C(31) 2.993(11) .
C(33) Ru(1) 3.064(6) .
C(33) Cl(3) 3.504(6) 2_656
C(33) F(3) 3.197(8) 1_455
C(33) N(6) 3.173(9) .
C(33) C(25) 2.319(7) .
C(33) C(26) 2.714(8) .
C(33) C(27) 2.408(9) .
C(34) Ru(1) 3.198(5) .
C(35) Cl(2) 2.719(10) .
C(35) F(5) 3.405(13) .
C(36) Cl(1) 2.682(13) .
C(36) F(6) 3.287(13) .
C(37) Cl(4) 2.741(8) .
C(37) F(6) 3.124(7) .
C(38) Cl(3) 2.741(6) .
C(38) F(3) 3.484(6) .
C(38) F(6) 3.436(8) .
C(39) Cl(6) 2.659(19) .
C(39) F(4) 3.35(2) 2_667
C(40) Cl(5) 2.615(15) .
Sb(1) H(15) 3.475 1_655
Sb(1) H(38B) 3.589 .
Sb(1) H(31C) 3.533 1_655
Ru(1) H(1) 3.203 .
Ru(1) H(15) 3.196 .
Ru(1) H(16) 3.093 .
Ru(1) H(33) 3.132 .
Cl(1) H(35B) 2.321 .
Cl(1) H(35B) 2.977 2_757
Cl(1) H(35A) 2.321 .
Cl(1) H(36B) 3.550 .
Cl(1) H(36A) 2.767 .
Cl(1) H(17) 2.947 1_545
Cl(1) H(20C) 3.308 1_545
Cl(1) H(21A) 3.000 1_545
Cl(1) H(40A) 3.128 1_645
Cl(2) H(35B) 3.579 .
Cl(2) H(35A) 2.830 .
Cl(2) H(36B) 2.298 .
Cl(2) H(36A) 2.298 .
Cl(2) H(12) 3.578 1_645
Cl(2) H(13) 3.036 1_645
Cl(2) H(16) 3.088 1_545
Cl(2) H(17) 3.423 1_545
Cl(2) H(31A) 3.587 1_655
Cl(3) H(1) 3.059 2_656
Cl(3) H(8) 2.835 1_545
Cl(3) H(37A) 2.312 .
Cl(3) H(37A) 3.355 2_656
Cl(3) H(37B) 2.312 .
Cl(3) H(38A) 2.848 .
Cl(3) H(33) 3.081 2_656
Cl(4) H(2) 2.828 .
Cl(4) H(37A) 2.845 .
Cl(4) H(38A) 2.319 .
Cl(4) H(38A) 3.050 2_756
Cl(4) H(38B) 2.319 .
Cl(4) H(32) 3.082 2_656
Cl(4) H(33) 3.204 1_655
Cl(5) H(35B) 2.989 2_667
Cl(5) H(36A) 3.102 2_667
Cl(5) H(39B) 2.211 .
Cl(5) H(39A) 2.211 .
Cl(5) H(29B) 3.475 2_667
Cl(5) H(29C) 3.219 2_667
Cl(5) H(40A) 2.892 .
Cl(5) H(40B) 3.453 .
Cl(6) H(9) 3.577 .
Cl(6) H(36A) 3.058 1_565
Cl(6) H(12) 3.435 .
Cl(6) H(16) 3.060 .
Cl(6) H(39B) 2.909 .
Cl(6) H(39A) 3.513 .
Cl(6) H(29C) 3.223 1_565
Cl(6) H(30C) 3.260 1_565
Cl(6) H(40A) 2.315 .
Cl(6) H(40B) 2.315 .
S(1) H(3) 3.431 1_455
S(1) H(4) 3.112 2_666
S(1) H(7) 3.043 2_666
S(1) H(9) 2.900 2_566
S(1) H(12) 3.116 2_566
S(1) H(38A) 2.919 2_656
S(1) H(31B) 2.877 2_556
F(1) H(14) 2.757 1_655
F(1) H(15) 2.884 1_655
F(1) H(20A) 3.337 2_767
F(1) H(21B) 2.790 .
F(1) H(21C) 3.402 .
F(1) H(21C) 2.741 2_767
F(1) H(22A) 2.890 2_767
F(1) H(22B) 2.910 .
F(1) H(22B) 3.503 2_767
F(2) H(1) 2.862 .
F(2) H(14) 2.687 1_655
F(2) H(15) 3.189 1_655
F(2) H(37A) 3.491 .
F(2) H(23) 3.278 .
F(2) H(26) 3.320 .
F(3) H(15) 2.476 1_655
F(3) H(38B) 2.519 .
F(3) H(31C) 2.743 1_655
F(3) H(32) 3.488 1_655
F(4) H(22B) 3.061 .
F(4) H(22C) 3.337 .
F(4) H(23) 2.621 .
F(4) H(26) 2.620 .
F(4) H(39B) 3.308 2_667
F(4) H(39A) 2.631 2_667
F(4) H(29B) 2.610 .
F(5) H(35B) 2.853 .
F(5) H(35A) 3.237 .
F(5) H(36B) 3.101 .
F(5) H(20A) 2.504 2_767
F(5) H(21A) 3.193 2_767
F(5) H(21C) 3.358 2_767
F(5) H(39A) 3.329 2_667
F(5) H(29A) 3.308 1_655
F(5) H(31C) 2.917 1_655
F(6) H(36B) 2.303 .
F(6) H(37A) 3.004 .
F(6) H(37B) 2.579 .
F(6) H(38B) 2.812 .
F(6) H(29B) 3.555 .
F(6) H(30A) 2.554 .
F(6) H(30B) 3.547 .
F(6) H(31C) 3.044 1_655
N(1) H(1) 1.983 .
N(1) H(2) 3.243 .
N(1) H(4) 3.253 .
N(1) H(7) 3.531 2_666
N(1) H(16) 3.531 .
N(2) H(4) 3.490 2_666
N(2) H(7) 3.227 .
N(2) H(9) 3.222 .
N(2) H(16) 2.649 .
N(3) H(3) 3.482 1_455
N(3) H(12) 3.256 .
N(3) H(14) 3.236 .
N(3) H(15) 1.980 .
N(3) H(16) 3.543 .
N(4) H(16) 1.996 .
N(4) H(17) 3.232 .
N(4) H(23) 3.247 .
N(5) H(1) 2.906 .
N(5) H(15) 2.956 .
N(5) H(26) 3.238 .
N(5) H(32) 3.226 .
N(5) H(33) 1.981 .
N(6) H(3) 3.211 1_455
N(6) H(4) 2.933 2_666
N(6) H(7) 2.927 2_666
N(6) H(33) 2.613 .
C(1) H(2) 2.034 .
C(1) H(3) 3.251 .
C(1) H(14) 3.561 1_655
C(2) H(1) 2.017 .
C(2) H(3) 2.040 .
C(2) H(4) 3.245 .
C(2) H(8) 3.383 2_666
C(3) H(1) 3.238 .
C(3) H(2) 2.035 .
C(3) H(4) 2.040 .
C(4) H(2) 3.246 .
C(4) H(3) 2.046 .
C(4) H(7) 2.842 .
C(5) H(1) 3.176 .
C(5) H(3) 3.259 .
C(5) H(4) 2.033 .
C(5) H(7) 2.793 .
C(5) H(7) 3.493 2_666
C(5) H(13) 3.555 1_655
C(5) H(16) 3.485 .
C(6) H(4) 2.693 .
C(6) H(4) 3.508 2_666
C(6) H(7) 2.029 .
C(6) H(8) 3.256 .
C(6) H(16) 3.031 .
C(7) H(4) 2.800 .
C(7) H(8) 2.045 .
C(7) H(9) 3.269 .
C(8) H(7) 2.045 .
C(8) H(9) 2.041 .
C(8) H(30B) 3.541 1_565
C(8) H(30C) 3.030 1_565
C(9) H(3) 3.436 2_666
C(9) H(7) 3.266 .
C(9) H(8) 2.038 .
C(9) H(12) 2.791 .
C(9) H(30C) 2.806 1_565
C(10) H(8) 3.251 .
C(10) H(9) 2.037 .
C(10) H(12) 2.702 .
C(10) H(16) 3.069 .
C(11) H(3) 3.326 1_455
C(11) H(9) 2.777 .
C(11) H(12) 2.024 .
C(11) H(13) 3.256 .
C(11) H(15) 3.190 .
C(11) H(16) 3.528 .
C(12) H(3) 3.548 1_455
C(12) H(4) 3.541 1_455
C(12) H(9) 2.828 .
C(12) H(13) 2.050 .
C(12) H(14) 3.253 .
C(12) H(40A) 3.497 .
C(12) H(40B) 3.524 .
C(13) H(12) 2.043 .
C(13) H(14) 2.038 .
C(13) H(15) 3.241 .
C(13) H(21B) 3.387 1_455
C(13) H(40A) 3.392 .
C(13) H(40B) 3.480 .
C(14) H(12) 3.251 .
C(14) H(13) 2.043 .
C(14) H(15) 2.016 .
C(14) H(21B) 2.934 1_455
C(14) H(40B) 3.542 .
C(15) H(2) 3.454 1_455
C(15) H(13) 3.253 .
C(15) H(14) 2.032 .
C(16) H(13) 2.980 1_655
C(16) H(14) 3.534 1_655
C(16) H(17) 2.010 .
C(16) H(40B) 3.577 .
C(17) H(13) 2.996 1_655
C(17) H(14) 3.362 1_655
C(17) H(16) 2.005 .
C(17) H(20B) 3.588 .
C(17) H(20C) 2.524 .
C(17) H(21A) 3.087 .
C(17) H(21B) 2.975 .
C(17) H(23) 3.239 .
C(17) H(39B) 3.486 .
C(18) H(14) 3.299 1_655
C(18) H(16) 3.265 .
C(18) H(17) 2.046 .
C(18) H(20A) 3.291 .
C(18) H(20B) 2.921 .
C(18) H(20C) 2.492 .
C(18) H(21A) 2.904 .
C(18) H(21B) 2.474 .
C(18) H(21C) 3.276 .
C(18) H(22A) 3.321 .
C(18) H(22B) 2.962 .
C(18) H(22C) 2.560 .
C(18) H(22C) 3.460 2_667
C(18) H(23) 2.037 .
C(19) H(17) 2.688 .
C(19) H(20A) 2.100 .
C(19) H(20B) 2.101 .
C(19) H(20C) 2.101 .
C(19) H(21A) 2.078 .
C(19) H(21B) 2.078 .
C(19) H(21C) 2.078 .
C(19) H(22A) 2.069 .
C(19) H(22B) 2.069 .
C(19) H(22C) 2.069 .
C(19) H(22C) 3.555 2_667
C(19) H(23) 2.738 .
C(20) H(17) 2.793 .
C(20) H(21A) 2.499 .
C(20) H(21B) 3.310 .
C(20) H(21C) 2.960 .
C(20) H(22A) 2.487 .
C(20) H(22B) 3.304 .
C(20) H(22C) 2.923 .
C(20) H(22C) 3.173 2_667
C(20) H(23) 3.352 2_667
C(20) H(26) 3.221 2_667
C(20) H(39B) 3.254 .
C(20) H(29A) 3.394 2_667
C(20) H(29B) 3.535 2_667
C(21) H(14) 3.431 1_655
C(21) H(17) 2.967 .
C(21) H(20A) 2.527 .
C(21) H(20B) 3.320 .
C(21) H(20C) 2.930 .
C(21) H(21C) 3.596 2_767
C(21) H(22A) 2.905 .
C(21) H(22B) 2.491 .
C(21) H(22B) 3.056 2_767
C(21) H(22C) 3.293 .
C(21) H(39A) 3.361 1_655
C(21) H(40A) 3.455 1_655
C(21) H(40B) 3.574 1_655
C(22) H(20A) 2.903 .
C(22) H(20B) 2.514 .
C(22) H(20B) 3.410 2_667
C(22) H(20C) 3.308 .
C(22) H(21A) 3.273 .
C(22) H(21B) 2.945 .
C(22) H(21C) 2.473 .
C(22) H(21C) 3.093 2_767
C(22) H(22C) 3.508 2_667
C(22) H(23) 2.538 .
C(23) H(14) 3.392 1_655
C(23) H(17) 3.237 .
C(23) H(20B) 3.005 2_667
C(23) H(21B) 3.318 .
C(23) H(22A) 3.416 2_667
C(23) H(22B) 3.155 .
C(23) H(22C) 2.520 .
C(23) H(22C) 3.557 2_667
C(23) H(26) 2.770 .
C(24) H(14) 3.571 1_655
C(24) H(16) 3.189 .
C(24) H(23) 2.038 .
C(24) H(26) 2.717 .
C(25) H(1) 3.325 .
C(25) H(15) 3.389 .
C(25) H(23) 2.723 .
C(25) H(26) 2.021 .
C(25) H(33) 3.178 .
C(26) H(20B) 3.291 2_667
C(26) H(23) 2.770 .
C(26) H(29A) 3.222 .
C(26) H(29B) 2.420 .
C(26) H(30B) 3.599 .
C(26) H(31C) 3.524 .
C(26) H(32) 3.236 .
C(27) H(26) 2.033 .
C(27) H(29A) 2.948 .
C(27) H(29B) 2.527 .
C(27) H(29C) 3.305 .
C(27) H(30A) 2.899 .
C(27) H(30B) 2.468 .
C(27) H(30C) 3.280 .
C(27) H(31A) 3.304 .
C(27) H(31B) 2.931 .
C(27) H(31C) 2.507 .
C(27) H(32) 2.045 .
C(27) H(33) 3.258 .
C(28) H(26) 2.737 .
C(28) H(29A) 2.050 .
C(28) H(29B) 2.050 .
C(28) H(29C) 2.050 .
C(28) H(30A) 2.084 .
C(28) H(30B) 2.084 .
C(28) H(30C) 2.084 .
C(28) H(31A) 2.092 .
C(28) H(31B) 2.092 .
C(28) H(31C) 2.092 .
C(28) H(32) 2.689 .
C(29) H(20A) 3.577 2_667
C(29) H(26) 2.514 .
C(29) H(30A) 2.501 .
C(29) H(30B) 3.284 .
C(29) H(30C) 2.890 .
C(29) H(31A) 2.488 .
C(29) H(31B) 3.274 .
C(29) H(31C) 2.945 .
C(30) H(8) 3.172 1_545
C(30) H(9) 3.220 1_545
C(30) H(36B) 3.579 .
C(30) H(37A) 3.541 .
C(30) H(37B) 3.175 .
C(30) H(29A) 3.283 .
C(30) H(29B) 2.906 .
C(30) H(29C) 2.474 .
C(30) H(31A) 2.956 .
C(30) H(31B) 2.492 .
C(30) H(31C) 3.298 .
C(30) H(32) 2.954 .
C(31) H(35A) 2.966 1_455
C(31) H(38B) 3.535 1_455
C(31) H(29A) 2.489 .
C(31) H(29B) 3.296 .
C(31) H(29C) 2.910 .
C(31) H(30A) 3.317 .
C(31) H(30B) 2.915 .
C(31) H(30C) 2.512 .
C(31) H(32) 2.797 .
C(32) H(38A) 3.582 1_455
C(32) H(38B) 3.091 1_455
C(32) H(26) 3.236 .
C(32) H(30B) 2.625 .
C(32) H(31B) 3.030 .
C(32) H(31C) 2.841 .
C(32) H(33) 2.013 .
C(33) H(1) 3.307 .
C(33) H(15) 3.433 .
C(33) H(38B) 3.439 1_455
C(33) H(32) 2.023 .
C(34) H(2) 3.353 1_455
C(34) H(3) 3.000 1_455
C(34) H(4) 2.702 2_666
C(34) H(7) 2.669 2_666
C(34) H(38A) 3.442 2_656
C(34) H(33) 2.895 .
C(35) H(36B) 1.997 .
C(35) H(36A) 1.998 .
C(35) H(31A) 3.087 1_655
C(36) H(35B) 2.006 .
C(36) H(35A) 2.006 .
C(36) H(29C) 3.576 .
C(36) H(30A) 3.266 .
C(36) H(31A) 3.543 1_655
C(37) H(8) 3.414 1_545
C(37) H(38A) 2.050 .
C(37) H(38B) 2.050 .
C(37) H(30A) 3.487 .
C(37) H(30B) 3.156 .
C(38) H(37A) 2.049 .
C(38) H(37B) 2.049 .
C(38) H(32) 3.178 1_655
C(39) H(20C) 3.455 .
C(39) H(21A) 3.575 1_455
C(39) H(40A) 1.890 .
C(39) H(40B) 1.890 .
C(40) H(21A) 3.404 1_455
C(40) H(39B) 1.881 .
C(40) H(39A) 1.881 .
H(1) Ru(1) 3.203 .
H(1) Cl(3) 3.059 2_656
H(1) F(2) 2.862 .
H(1) N(1) 1.983 .
H(1) N(5) 2.906 .
H(1) C(2) 2.017 .
H(1) C(3) 3.238 .
H(1) C(5) 3.176 .
H(1) C(25) 3.325 .
H(1) C(33) 3.307 .
H(1) H(2) 2.316 .
H(1) H(37A) 3.369 .
H(1) H(33) 3.541 .
H(2) Cl(4) 2.828 .
H(2) N(1) 3.243 .
H(2) C(1) 2.034 .
H(2) C(3) 2.035 .
H(2) C(4) 3.246 .
H(2) C(15) 3.454 1_655
H(2) C(34) 3.353 1_655
H(2) H(1) 2.316 .
H(2) H(3) 2.349 .
H(2) H(8) 3.556 2_666
H(2) H(15) 3.467 1_655
H(3) S(1) 3.431 1_655
H(3) N(3) 3.482 1_655
H(3) N(6) 3.211 1_655
H(3) C(1) 3.251 .
H(3) C(2) 2.040 .
H(3) C(4) 2.046 .
H(3) C(5) 3.259 .
H(3) C(9) 3.436 2_666
H(3) C(11) 3.326 1_655
H(3) C(12) 3.548 1_655
H(3) C(34) 3.000 1_655
H(3) H(2) 2.349 .
H(3) H(3) 3.224 2_766
H(3) H(4) 2.354 .
H(3) H(4) 3.475 2_766
H(3) H(9) 3.508 2_666
H(4) S(1) 3.112 2_666
H(4) N(1) 3.253 .
H(4) N(2) 3.490 2_666
H(4) N(6) 2.933 2_666
H(4) C(2) 3.245 .
H(4) C(3) 2.040 .
H(4) C(5) 2.033 .
H(4) C(6) 2.693 .
H(4) C(6) 3.508 2_666
H(4) C(7) 2.800 .
H(4) C(12) 3.541 1_655
H(4) C(34) 2.702 2_666
H(4) H(3) 2.354 .
H(4) H(3) 3.475 2_766
H(4) H(7) 2.292 .
H(4) H(12) 3.426 1_655
H(35B) Cl(1) 2.321 .
H(35B) Cl(1) 2.977 2_757
H(35B) Cl(2) 3.579 .
H(35B) Cl(5) 2.989 2_667
H(35B) F(5) 2.853 .
H(35B) C(36) 2.006 .
H(35B) H(35A) 1.602 .
H(35B) H(36B) 2.238 .
H(35B) H(36A) 2.332 .
H(35B) H(39A) 3.372 2_667
H(35B) H(31A) 3.566 1_655
H(35A) Cl(1) 2.321 .
H(35A) Cl(2) 2.830 .
H(35A) F(5) 3.237 .
H(35A) C(31) 2.966 1_655
H(35A) C(36) 2.006 .
H(35A) H(35B) 1.602 .
H(35A) H(36B) 2.340 .
H(35A) H(36A) 2.807 .
H(35A) H(29A) 3.070 1_655
H(35A) H(31A) 2.139 1_655
H(35A) H(31B) 3.552 1_655
H(35A) H(31C) 3.000 1_655
H(35A) H(40A) 3.578 1_645
H(7) S(1) 3.043 2_666
H(7) N(1) 3.531 2_666
H(7) N(2) 3.227 .
H(7) N(6) 2.927 2_666
H(7) C(4) 2.842 .
H(7) C(5) 2.793 .
H(7) C(5) 3.493 2_666
H(7) C(6) 2.029 .
H(7) C(8) 2.045 .
H(7) C(9) 3.266 .
H(7) C(34) 2.669 2_666
H(7) H(4) 2.292 .
H(7) H(8) 2.350 .
H(8) Cl(3) 2.835 1_565
H(8) C(2) 3.383 2_666
H(8) C(6) 3.256 .
H(8) C(7) 2.045 .
H(8) C(9) 2.038 .
H(8) C(10) 3.251 .
H(8) C(30) 3.172 1_565
H(8) C(37) 3.414 1_565
H(8) H(2) 3.556 2_666
H(8) H(7) 2.350 .
H(8) H(9) 2.347 .
H(8) H(37B) 2.957 1_565
H(8) H(30A) 3.393 1_565
H(8) H(30B) 2.861 1_565
H(8) H(30C) 2.773 1_565
H(9) Cl(6) 3.577 .
H(9) S(1) 2.900 2_566
H(9) N(2) 3.222 .
H(9) C(7) 3.269 .
H(9) C(8) 2.041 .
H(9) C(10) 2.037 .
H(9) C(11) 2.777 .
H(9) C(12) 2.828 .
H(9) C(30) 3.220 1_565
H(9) H(3) 3.508 2_666
H(9) H(8) 2.347 .
H(9) H(12) 2.278 .
H(9) H(30B) 3.339 1_565
H(9) H(30C) 2.333 1_565
H(9) H(31B) 3.106 1_565
H(36B) Cl(1) 3.550 .
H(36B) Cl(2) 2.298 .
H(36B) F(5) 3.101 .
H(36B) F(6) 2.303 .
H(36B) C(30) 3.579 .
H(36B) C(35) 1.997 .
H(36B) H(35B) 2.238 .
H(36B) H(35A) 2.340 .
H(36B) H(36A) 1.598 .
H(36B) H(37B) 3.568 .
H(36B) H(29C) 3.293 .
H(36B) H(30A) 2.640 .
H(36B) H(31A) 3.493 1_655
H(36B) H(31C) 3.374 1_655
H(36A) Cl(1) 2.767 .
H(36A) Cl(2) 2.298 .
H(36A) Cl(5) 3.102 2_667
H(36A) Cl(6) 3.058 1_545
H(36A) C(35) 1.998 .
H(36A) H(35B) 2.332 .
H(36A) H(35A) 2.807 .
H(36A) H(36B) 1.598 .
H(36A) H(29C) 2.925 .
H(36A) H(30A) 3.198 .
H(12) Cl(2) 3.578 1_465
H(12) Cl(6) 3.435 .
H(12) S(1) 3.116 2_566
H(12) N(3) 3.256 .
H(12) C(9) 2.791 .
H(12) C(10) 2.702 .
H(12) C(11) 2.024 .
H(12) C(13) 2.043 .
H(12) C(14) 3.251 .
H(12) H(4) 3.426 1_455
H(12) H(9) 2.278 .
H(12) H(13) 2.357 .
H(12) H(31B) 3.574 1_565
H(13) Cl(2) 3.036 1_465
H(13) C(5) 3.555 1_455
H(13) C(11) 3.256 .
H(13) C(12) 2.050 .
H(13) C(14) 2.043 .
H(13) C(15) 3.253 .
H(13) C(16) 2.980 1_455
H(13) C(17) 2.996 1_455
H(13) H(12) 2.357 .
H(13) H(14) 2.352 .
H(13) H(16) 2.922 1_455
H(13) H(17) 2.952 1_455
H(13) H(21B) 3.328 1_455
H(13) H(40A) 3.428 .
H(14) F(1) 2.757 1_455
H(14) F(2) 2.687 1_455
H(14) N(3) 3.236 .
H(14) C(1) 3.561 1_455
H(14) C(12) 3.253 .
H(14) C(13) 2.038 .
H(14) C(15) 2.032 .
H(14) C(16) 3.534 1_455
H(14) C(17) 3.362 1_455
H(14) C(18) 3.299 1_455
H(14) C(21) 3.431 1_455
H(14) C(23) 3.392 1_455
H(14) C(24) 3.571 1_455
H(14) H(13) 2.352 .
H(14) H(15) 2.314 .
H(14) H(21B) 2.488 1_455
H(15) Sb(1) 3.475 1_455
H(15) Ru(1) 3.196 .
H(15) F(1) 2.884 1_455
H(15) F(2) 3.189 1_455
H(15) F(3) 2.476 1_455
H(15) N(3) 1.980 .
H(15) N(5) 2.956 .
H(15) C(11) 3.190 .
H(15) C(13) 3.241 .
H(15) C(14) 2.016 .
H(15) C(25) 3.389 .
H(15) C(33) 3.433 .
H(15) H(2) 3.467 1_455
H(15) H(14) 2.314 .
H(16) Ru(1) 3.093 .
H(16) Cl(2) 3.088 1_565
H(16) Cl(6) 3.060 .
H(16) N(1) 3.531 .
H(16) N(2) 2.649 .
H(16) N(3) 3.543 .
H(16) N(4) 1.996 .
H(16) C(5) 3.485 .
H(16) C(6) 3.031 .
H(16) C(10) 3.069 .
H(16) C(11) 3.528 .
H(16) C(17) 2.005 .
H(16) C(18) 3.265 .
H(16) C(24) 3.189 .
H(16) H(13) 2.922 1_655
H(16) H(17) 2.290 .
H(17) Cl(1) 2.947 1_565
H(17) Cl(2) 3.423 1_565
H(17) N(4) 3.232 .
H(17) C(16) 2.010 .
H(17) C(18) 2.046 .
H(17) C(19) 2.688 .
H(17) C(20) 2.793 .
H(17) C(21) 2.967 .
H(17) C(23) 3.237 .
H(17) H(13) 2.952 1_655
H(17) H(16) 2.290 .
H(17) H(20A) 3.340 .
H(17) H(20B) 3.524 .
H(17) H(20C) 2.146 .
H(17) H(21A) 2.684 .
H(17) H(21B) 3.030 .
H(17) H(39B) 3.269 .
H(37A) Cl(3) 2.312 .
H(37A) Cl(3) 3.355 2_656
H(37A) Cl(4) 2.845 .
H(37A) F(2) 3.491 .
H(37A) F(6) 3.004 .
H(37A) C(30) 3.541 .
H(37A) C(38) 2.049 .
H(37A) H(1) 3.369 .
H(37A) H(37B) 1.600 .
H(37A) H(38A) 2.847 .
H(37A) H(38B) 2.382 .
H(37A) H(30A) 3.349 .
H(37A) H(30B) 2.845 .
H(37B) Cl(3) 2.312 .
H(37B) F(6) 2.579 .
H(37B) C(30) 3.175 .
H(37B) C(38) 2.049 .
H(37B) H(8) 2.957 1_545
H(37B) H(36B) 3.568 .
H(37B) H(37A) 1.600 .
H(37B) H(38A) 2.382 .
H(37B) H(38B) 2.293 .
H(37B) H(30A) 2.747 .
H(37B) H(30B) 2.769 .
H(20A) F(1) 3.337 2_767
H(20A) F(5) 2.504 2_767
H(20A) C(18) 3.291 .
H(20A) C(19) 2.100 .
H(20A) C(21) 2.527 .
H(20A) C(22) 2.903 .
H(20A) C(29) 3.577 2_667
H(20A) H(17) 3.340 .
H(20A) H(20B) 1.600 .
H(20A) H(20C) 1.600 .
H(20A) H(21A) 2.314 .
H(20A) H(21B) 3.455 .
H(20A) H(21C) 2.742 .
H(20A) H(22A) 2.648 .
H(20A) H(22B) 3.575 .
H(20A) H(22C) 3.528 .
H(20A) H(26) 3.110 2_667
H(20A) H(29A) 2.909 2_667
H(20A) H(29B) 3.386 2_667
H(20B) C(17) 3.588 .
H(20B) C(18) 2.921 .
H(20B) C(19) 2.101 .
H(20B) C(21) 3.320 .
H(20B) C(22) 2.514 .
H(20B) C(22) 3.410 2_667
H(20B) C(23) 3.005 2_667
H(20B) C(26) 3.291 2_667
H(20B) H(17) 3.524 .
H(20B) H(20A) 1.600 .
H(20B) H(20C) 1.600 .
H(20B) H(21A) 3.434 .
H(20B) H(22A) 2.324 .
H(20B) H(22B) 3.451 .
H(20B) H(22C) 2.694 .
H(20B) H(22C) 2.430 2_667
H(20B) H(23) 2.372 2_667
H(20B) H(26) 2.558 2_667
H(20B) H(39B) 3.186 .
H(20B) H(29A) 3.514 2_667
H(20B) H(29B) 3.226 2_667
H(20C) Cl(1) 3.308 1_565
H(20C) C(17) 2.524 .
H(20C) C(18) 2.492 .
H(20C) C(19) 2.101 .
H(20C) C(21) 2.930 .
H(20C) C(22) 3.308 .
H(20C) C(39) 3.455 .
H(20C) H(17) 2.146 .
H(20C) H(20A) 1.600 .
H(20C) H(20B) 1.600 .
H(20C) H(21A) 2.685 .
H(20C) H(21B) 3.581 .
H(20C) H(21C) 3.573 .
H(20C) H(22A) 3.427 .
H(20C) H(22C) 3.320 2_667
H(20C) H(26) 3.570 2_667
H(20C) H(39B) 2.480 .
H(20C) H(29A) 3.227 2_667
H(20C) H(29B) 3.408 2_667
H(21A) Cl(1) 3.000 1_565
H(21A) F(5) 3.193 2_767
H(21A) C(17) 3.087 .
H(21A) C(18) 2.904 .
H(21A) C(19) 2.078 .
H(21A) C(20) 2.499 .
H(21A) C(22) 3.273 .
H(21A) C(39) 3.575 1_655
H(21A) C(40) 3.404 1_655
H(21A) H(17) 2.684 .
H(21A) H(20A) 2.314 .
H(21A) H(20B) 3.434 .
H(21A) H(20C) 2.685 .
H(21A) H(21B) 1.600 .
H(21A) H(21C) 1.600 .
H(21A) H(22A) 3.540 .
H(21A) H(22B) 3.413 .
H(21A) H(22B) 3.512 2_767
H(21A) H(39A) 2.842 1_655
H(21A) H(40A) 2.812 1_655
H(21A) H(40B) 3.324 1_655
H(21B) F(1) 2.790 .
H(21B) C(13) 3.387 1_655
H(21B) C(14) 2.934 1_655
H(21B) C(17) 2.975 .
H(21B) C(18) 2.474 .
H(21B) C(19) 2.078 .
H(21B) C(20) 3.310 .
H(21B) C(22) 2.945 .
H(21B) C(23) 3.318 .
H(21B) H(13) 3.328 1_655
H(21B) H(14) 2.488 1_655
H(21B) H(17) 3.030 .
H(21B) H(20A) 3.455 .
H(21B) H(20C) 3.581 .
H(21B) H(21A) 1.600 .
H(21B) H(21C) 1.600 .
H(21B) H(22A) 3.564 .
H(21B) H(22A) 3.532 2_767
H(21B) H(22B) 2.727 .
H(21B) H(22B) 3.169 2_767
H(21B) H(23) 3.588 .
H(21B) H(40A) 3.311 1_655
H(21B) H(40B) 3.195 1_655
H(21C) F(1) 3.402 .
H(21C) F(1) 2.741 2_767
H(21C) F(5) 3.358 2_767
H(21C) C(18) 3.276 .
H(21C) C(19) 2.078 .
H(21C) C(20) 2.960 .
H(21C) C(21) 3.596 2_767
H(21C) C(22) 2.473 .
H(21C) C(22) 3.093 2_767
H(21C) H(20A) 2.742 .
H(21C) H(20C) 3.573 .
H(21C) H(21A) 1.600 .
H(21C) H(21B) 1.600 .
H(21C) H(21C) 2.883 2_767
H(21C) H(22A) 2.669 .
H(21C) H(22A) 3.246 2_767
H(21C) H(22B) 2.267 .
H(21C) H(22B) 2.197 2_767
H(21C) H(22C) 3.407 .
H(21C) H(39A) 3.139 1_655
H(22A) F(1) 2.890 2_767
H(22A) C(18) 3.321 .
H(22A) C(19) 2.069 .
H(22A) C(20) 2.487 .
H(22A) C(21) 2.905 .
H(22A) C(23) 3.416 2_667
H(22A) H(20A) 2.648 .
H(22A) H(20B) 2.324 .
H(22A) H(20C) 3.427 .
H(22A) H(21A) 3.540 .
H(22A) H(21B) 3.564 .
H(22A) H(21B) 3.532 2_767
H(22A) H(21C) 2.669 .
H(22A) H(21C) 3.246 2_767
H(22A) H(22B) 1.600 .
H(22A) H(22C) 1.600 .
H(22A) H(23) 3.448 .
H(22A) H(23) 3.428 2_667
H(22A) H(40B) 3.467 2_667
H(22B) F(1) 2.910 .
H(22B) F(1) 3.503 2_767
H(22B) F(4) 3.061 .
H(22B) C(18) 2.962 .
H(22B) C(19) 2.069 .
H(22B) C(20) 3.304 .
H(22B) C(21) 2.491 .
H(22B) C(21) 3.056 2_767
H(22B) C(23) 3.155 .
H(22B) H(20A) 3.575 .
H(22B) H(20B) 3.451 .
H(22B) H(21A) 3.413 .
H(22B) H(21A) 3.512 2_767
H(22B) H(21B) 2.727 .
H(22B) H(21B) 3.169 2_767
H(22B) H(21C) 2.267 .
H(22B) H(21C) 2.197 2_767
H(22B) H(22A) 1.600 .
H(22B) H(22B) 3.408 2_767
H(22B) H(22C) 1.600 .
H(22B) H(23) 2.687 .
H(22B) H(39A) 3.237 2_667
H(22C) F(4) 3.337 .
H(22C) C(18) 2.560 .
H(22C) C(18) 3.460 2_667
H(22C) C(19) 2.069 .
H(22C) C(19) 3.555 2_667
H(22C) C(20) 2.923 .
H(22C) C(20) 3.173 2_667
H(22C) C(21) 3.293 .
H(22C) C(22) 3.508 2_667
H(22C) C(23) 2.520 .
H(22C) C(23) 3.557 2_667
H(22C) H(20A) 3.528 .
H(22C) H(20B) 2.694 .
H(22C) H(20B) 2.430 2_667
H(22C) H(20C) 3.320 2_667
H(22C) H(21C) 3.407 .
H(22C) H(22A) 1.600 .
H(22C) H(22B) 1.600 .
H(22C) H(22C) 2.912 2_667
H(22C) H(23) 1.979 .
H(22C) H(23) 3.539 2_667
H(22C) H(39B) 3.277 2_667
H(22C) H(39A) 3.576 2_667
H(23) F(2) 3.278 .
H(23) F(4) 2.621 .
H(23) N(4) 3.247 .
H(23) C(17) 3.239 .
H(23) C(18) 2.037 .
H(23) C(19) 2.738 .
H(23) C(20) 3.352 2_667
H(23) C(22) 2.538 .
H(23) C(24) 2.038 .
H(23) C(25) 2.723 .
H(23) C(26) 2.770 .
H(23) H(20B) 2.372 2_667
H(23) H(21B) 3.588 .
H(23) H(22A) 3.448 .
H(23) H(22A) 3.428 2_667
H(23) H(22B) 2.687 .
H(23) H(22C) 1.979 .
H(23) H(22C) 3.539 2_667
H(23) H(26) 2.221 .
H(23) H(29B) 3.578 .
H(38A) Cl(3) 2.848 .
H(38A) Cl(4) 2.319 .
H(38A) Cl(4) 3.050 2_756
H(38A) S(1) 2.919 2_656
H(38A) C(32) 3.582 1_655
H(38A) C(34) 3.442 2_656
H(38A) C(37) 2.050 .
H(38A) H(37A) 2.847 .
H(38A) H(37B) 2.382 .
H(38A) H(38B) 1.601 .
H(38A) H(31B) 3.252 1_655
H(38A) H(31C) 3.528 1_655
H(38A) H(32) 2.852 1_655
H(38A) H(33) 3.294 2_656
H(38B) Sb(1) 3.589 .
H(38B) Cl(4) 2.319 .
H(38B) F(3) 2.519 .
H(38B) F(6) 2.812 .
H(38B) C(31) 3.535 1_655
H(38B) C(32) 3.091 1_655
H(38B) C(33) 3.439 1_655
H(38B) C(37) 2.050 .
H(38B) H(37A) 2.382 .
H(38B) H(37B) 2.293 .
H(38B) H(38A) 1.601 .
H(38B) H(31B) 3.346 1_655
H(38B) H(31C) 2.856 1_655
H(38B) H(32) 2.752 1_655
H(38B) H(33) 3.339 1_655
H(26) F(2) 3.320 .
H(26) F(4) 2.620 .
H(26) N(5) 3.238 .
H(26) C(20) 3.221 2_667
H(26) C(23) 2.770 .
H(26) C(24) 2.717 .
H(26) C(25) 2.021 .
H(26) C(27) 2.033 .
H(26) C(28) 2.737 .
H(26) C(29) 2.514 .
H(26) C(32) 3.236 .
H(26) H(20A) 3.110 2_667
H(26) H(20B) 2.558 2_667
H(26) H(20C) 3.570 2_667
H(26) H(23) 2.221 .
H(26) H(29A) 2.820 .
H(26) H(29B) 1.827 .
H(26) H(29C) 3.357 .
H(39B) Cl(5) 2.211 .
H(39B) Cl(6) 2.909 .
H(39B) F(4) 3.308 2_667
H(39B) C(17) 3.486 .
H(39B) C(20) 3.254 .
H(39B) C(40) 1.881 .
H(39B) H(17) 3.269 .
H(39B) H(20B) 3.186 .
H(39B) H(20C) 2.480 .
H(39B) H(22C) 3.277 2_667
H(39B) H(39A) 1.592 .
H(39B) H(29B) 3.411 2_667
H(39B) H(40A) 2.691 .
H(39B) H(40B) 2.084 .
H(39A) Cl(5) 2.211 .
H(39A) Cl(6) 3.513 .
H(39A) F(4) 2.631 2_667
H(39A) F(5) 3.329 2_667
H(39A) C(21) 3.361 1_455
H(39A) C(40) 1.881 .
H(39A) H(35B) 3.372 2_667
H(39A) H(21A) 2.842 1_455
H(39A) H(21C) 3.139 1_455
H(39A) H(22B) 3.237 2_667
H(39A) H(22C) 3.576 2_667
H(39A) H(39B) 1.592 .
H(39A) H(40A) 2.092 .
H(39A) H(40B) 2.202 .
H(29A) F(5) 3.308 1_455
H(29A) C(20) 3.394 2_667
H(29A) C(26) 3.222 .
H(29A) C(27) 2.948 .
H(29A) C(28) 2.050 .
H(29A) C(30) 3.283 .
H(29A) C(31) 2.489 .
H(29A) H(35A) 3.070 1_455
H(29A) H(20A) 2.909 2_667
H(29A) H(20B) 3.514 2_667
H(29A) H(20C) 3.227 2_667
H(29A) H(26) 2.820 .
H(29A) H(29B) 1.600 .
H(29A) H(29C) 1.600 .
H(29A) H(30A) 3.437 .
H(29A) H(30C) 3.558 .
H(29A) H(31A) 2.278 .
H(29A) H(31B) 3.411 .
H(29A) H(31C) 2.722 .
H(29B) Cl(5) 3.475 2_667
H(29B) F(4) 2.610 .
H(29B) F(6) 3.555 .
H(29B) C(20) 3.535 2_667
H(29B) C(26) 2.420 .
H(29B) C(27) 2.527 .
H(29B) C(28) 2.050 .
H(29B) C(30) 2.906 .
H(29B) C(31) 3.296 .
H(29B) H(20A) 3.386 2_667
H(29B) H(20B) 3.226 2_667
H(29B) H(20C) 3.408 2_667
H(29B) H(23) 3.578 .
H(29B) H(26) 1.827 .
H(29B) H(39B) 3.411 2_667
H(29B) H(29A) 1.600 .
H(29B) H(29C) 1.600 .
H(29B) H(30A) 2.684 .
H(29B) H(30B) 3.585 .
H(29B) H(30C) 3.518 .
H(29B) H(31A) 3.423 .
H(29C) Cl(5) 3.219 2_667
H(29C) Cl(6) 3.223 1_545
H(29C) C(27) 3.305 .
H(29C) C(28) 2.050 .
H(29C) C(30) 2.474 .
H(29C) C(31) 2.910 .
H(29C) C(36) 3.576 .
H(29C) H(36B) 3.293 .
H(29C) H(36A) 2.925 .
H(29C) H(26) 3.357 .
H(29C) H(29A) 1.600 .
H(29C) H(29B) 1.600 .
H(29C) H(30A) 2.313 .
H(29C) H(30B) 3.414 .
H(29C) H(30C) 2.642 .
H(29C) H(31A) 2.685 .
H(29C) H(31B) 3.545 .
H(29C) H(31C) 3.566 .
H(30A) F(6) 2.554 .
H(30A) C(27) 2.899 .
H(30A) C(28) 2.084 .
H(30A) C(29) 2.501 .
H(30A) C(31) 3.317 .
H(30A) C(36) 3.266 .
H(30A) C(37) 3.487 .
H(30A) H(8) 3.393 1_545
H(30A) H(36B) 2.640 .
H(30A) H(36A) 3.198 .
H(30A) H(37A) 3.349 .
H(30A) H(37B) 2.747 .
H(30A) H(29A) 3.437 .
H(30A) H(29B) 2.684 .
H(30A) H(29C) 2.313 .
H(30A) H(30B) 1.600 .
H(30A) H(30C) 1.600 .
H(30A) H(31B) 3.430 .
H(30B) F(6) 3.547 .
H(30B) C(8) 3.541 1_545
H(30B) C(26) 3.599 .
H(30B) C(27) 2.468 .
H(30B) C(28) 2.084 .
H(30B) C(29) 3.284 .
H(30B) C(31) 2.915 .
H(30B) C(32) 2.625 .
H(30B) C(37) 3.156 .
H(30B) H(8) 2.861 1_545
H(30B) H(9) 3.339 1_545
H(30B) H(37A) 2.845 .
H(30B) H(37B) 2.769 .
H(30B) H(29B) 3.585 .
H(30B) H(29C) 3.414 .
H(30B) H(30A) 1.600 .
H(30B) H(30C) 1.600 .
H(30B) H(31A) 3.565 .
H(30B) H(31B) 2.672 .
H(30B) H(31C) 3.561 .
H(30B) H(32) 2.387 .
H(30C) Cl(6) 3.260 1_545
H(30C) C(8) 3.030 1_545
H(30C) C(9) 2.806 1_545
H(30C) C(27) 3.280 .
H(30C) C(28) 2.084 .
H(30C) C(29) 2.890 .
H(30C) C(31) 2.512 .
H(30C) H(8) 2.773 1_545
H(30C) H(9) 2.333 1_545
H(30C) H(29A) 3.558 .
H(30C) H(29B) 3.518 .
H(30C) H(29C) 2.642 .
H(30C) H(30A) 1.600 .
H(30C) H(30B) 1.600 .
H(30C) H(31A) 2.732 .
H(30C) H(31B) 2.299 .
H(30C) H(31C) 3.438 .
H(30C) H(32) 3.454 .
H(31A) Cl(2) 3.587 1_455
H(31A) C(27) 3.304 .
H(31A) C(28) 2.092 .
H(31A) C(29) 2.488 .
H(31A) C(30) 2.956 .
H(31A) C(35) 3.087 1_455
H(31A) C(36) 3.543 1_455
H(31A) H(35B) 3.566 1_455
H(31A) H(35A) 2.139 1_455
H(31A) H(36B) 3.493 1_455
H(31A) H(29A) 2.278 .
H(31A) H(29B) 3.423 .
H(31A) H(29C) 2.685 .
H(31A) H(30B) 3.565 .
H(31A) H(30C) 2.732 .
H(31A) H(31B) 1.600 .
H(31A) H(31C) 1.600 .
H(31B) S(1) 2.877 2_556
H(31B) C(27) 2.931 .
H(31B) C(28) 2.092 .
H(31B) C(29) 3.274 .
H(31B) C(30) 2.492 .
H(31B) C(32) 3.030 .
H(31B) H(35A) 3.552 1_455
H(31B) H(9) 3.106 1_545
H(31B) H(12) 3.574 1_545
H(31B) H(38A) 3.252 1_455
H(31B) H(38B) 3.346 1_455
H(31B) H(29A) 3.411 .
H(31B) H(29C) 3.545 .
H(31B) H(30A) 3.430 .
H(31B) H(30B) 2.672 .
H(31B) H(30C) 2.299 .
H(31B) H(31A) 1.600 .
H(31B) H(31C) 1.600 .
H(31B) H(32) 2.533 .
H(31C) Sb(1) 3.533 1_455
H(31C) F(3) 2.743 1_455
H(31C) F(5) 2.917 1_455
H(31C) F(6) 3.044 1_455
H(31C) C(26) 3.524 .
H(31C) C(27) 2.507 .
H(31C) C(28) 2.092 .
H(31C) C(29) 2.945 .
H(31C) C(30) 3.298 .
H(31C) C(32) 2.841 .
H(31C) H(35A) 3.000 1_455
H(31C) H(36B) 3.374 1_455
H(31C) H(38A) 3.528 1_455
H(31C) H(38B) 2.856 1_455
H(31C) H(29A) 2.722 .
H(31C) H(29C) 3.566 .
H(31C) H(30B) 3.561 .
H(31C) H(30C) 3.438 .
H(31C) H(31A) 1.600 .
H(31C) H(31B) 1.600 .
H(31C) H(32) 2.759 .
H(32) Cl(4) 3.082 2_656
H(32) F(3) 3.488 1_455
H(32) N(5) 3.226 .
H(32) C(26) 3.236 .
H(32) C(27) 2.045 .
H(32) C(28) 2.689 .
H(32) C(30) 2.954 .
H(32) C(31) 2.797 .
H(32) C(33) 2.023 .
H(32) C(38) 3.178 1_455
H(32) H(38A) 2.852 1_455
H(32) H(38B) 2.752 1_455
H(32) H(30B) 2.387 .
H(32) H(30C) 3.454 .
H(32) H(31B) 2.533 .
H(32) H(31C) 2.759 .
H(32) H(33) 2.305 .
H(33) Ru(1) 3.132 .
H(33) Cl(3) 3.081 2_656
H(33) Cl(4) 3.204 1_455
H(33) N(5) 1.981 .
H(33) N(6) 2.613 .
H(33) C(25) 3.178 .
H(33) C(27) 3.258 .
H(33) C(32) 2.013 .
H(33) C(34) 2.895 .
H(33) H(1) 3.541 .
H(33) H(38A) 3.294 2_656
H(33) H(38B) 3.339 1_455
H(33) H(32) 2.305 .
H(40A) Cl(1) 3.128 1_465
H(40A) Cl(5) 2.892 .
H(40A) Cl(6) 2.315 .
H(40A) C(12) 3.497 .
H(40A) C(13) 3.392 .
H(40A) C(21) 3.455 1_455
H(40A) C(39) 1.890 .
H(40A) H(35A) 3.578 1_465
H(40A) H(13) 3.428 .
H(40A) H(21A) 2.812 1_455
H(40A) H(21B) 3.311 1_455
H(40A) H(39B) 2.691 .
H(40A) H(39A) 2.092 .
H(40A) H(40B) 1.596 .
H(40B) Cl(5) 3.453 .
H(40B) Cl(6) 2.315 .
H(40B) C(12) 3.524 .
H(40B) C(13) 3.480 .
H(40B) C(14) 3.542 .
H(40B) C(16) 3.577 .
H(40B) C(21) 3.574 1_455
H(40B) C(39) 1.890 .
H(40B) H(21A) 3.324 1_455
H(40B) H(21B) 3.195 1_455
H(40B) H(22A) 3.467 2_667
H(40B) H(39B) 2.084 .
H(40B) H(39A) 2.202 .
H(40B) H(40A) 1.596 .

loop_
_geom_torsion_atom_site_label_1
_geom_torsion_atom_site_label_2
_geom_torsion_atom_site_label_3
_geom_torsion_atom_site_label_4
_geom_torsion
N(1) Ru(1) N(2) C(6) -0.1(2)
N(1) Ru(1) N(2) C(10) 179.7(4)
N(2) Ru(1) N(1) C(1) 179.0(4)
N(2) Ru(1) N(1) C(5) 0.6(3)
N(1) Ru(1) N(3) C(11) 6.2(7)
N(1) Ru(1) N(3) C(15) -172.2(4)
N(3) Ru(1) N(1) C(1) 174.1(4)
N(3) Ru(1) N(1) C(5) -4.4(7)
N(1) Ru(1) N(4) C(16) 78.5(5)
N(1) Ru(1) N(4) C(24) -98.0(4)
N(4) Ru(1) N(1) C(1) 81.2(4)
N(4) Ru(1) N(1) C(5) -97.2(3)
N(1) Ru(1) N(5) C(25) 87.8(4)
N(1) Ru(1) N(5) C(33) -90.1(5)
N(5) Ru(1) N(1) C(1) 3.3(4)
N(5) Ru(1) N(1) C(5) -175.1(3)
N(1) Ru(1) N(6) C(34) 95(8)
N(6) Ru(1) N(1) C(1) -91.4(4)
N(6) Ru(1) N(1) C(5) 90.1(3)
N(2) Ru(1) N(3) C(11) 1.3(3)
N(2) Ru(1) N(3) C(15) -177.1(4)
N(3) Ru(1) N(2) C(6) 178.1(4)
N(3) Ru(1) N(2) C(10) -2.0(3)
N(2) Ru(1) N(4) C(16) -1.1(5)
N(2) Ru(1) N(4) C(24) -177.6(4)
N(4) Ru(1) N(2) C(6) 88.3(4)
N(4) Ru(1) N(2) C(10) -91.9(4)
N(2) Ru(1) N(5) C(25) 11(3)
N(2) Ru(1) N(5) C(33) -167(2)
N(5) Ru(1) N(2) C(6) 78(2)
N(5) Ru(1) N(2) C(10) -102(2)
N(2) Ru(1) N(6) C(34) 175(7)
N(6) Ru(1) N(2) C(6) -92.4(4)
N(6) Ru(1) N(2) C(10) 87.4(4)
N(3) Ru(1) N(4) C(16) -80.9(5)
N(3) Ru(1) N(4) C(24) 102.6(5)
N(4) Ru(1) N(3) C(11) 98.8(3)
N(4) Ru(1) N(3) C(15) -79.6(4)
N(3) Ru(1) N(5) C(25) -88.9(4)
N(3) Ru(1) N(5) C(33) 93.2(5)
N(5) Ru(1) N(3) C(11) 176.9(3)
N(5) Ru(1) N(3) C(15) -1.5(4)
N(3) Ru(1) N(6) C(34) -106(8)
N(6) Ru(1) N(3) C(11) -88.8(3)
N(6) Ru(1) N(3) C(15) 92.8(4)
N(4) Ru(1) N(5) C(25) 0.0(4)
N(4) Ru(1) N(5) C(33) -177.9(6)
N(5) Ru(1) N(4) C(16) 178.1(5)
N(5) Ru(1) N(4) C(24) 1.6(4)
N(4) Ru(1) N(6) C(34) -11(9)
N(6) Ru(1) N(4) C(16) -175.8(15)
N(6) Ru(1) N(4) C(24) 8(2)
N(5) Ru(1) N(6) C(34) -5(6)
N(6) Ru(1) N(5) C(25) -179.2(4)
N(6) Ru(1) N(5) C(33) 2.9(5)
Ru(1) N(1) C(1) C(2) -179.3(4)
Ru(1) N(1) C(5) C(4) 179.2(4)
Ru(1) N(1) C(5) C(6) -1.0(5)
C(1) N(1) C(5) C(4) 0.5(7)
C(1) N(1) C(5) C(6) -179.6(4)
C(5) N(1) C(1) C(2) -0.9(7)
Ru(1) N(2) C(6) C(5) -0.4(5)
Ru(1) N(2) C(6) C(7) -179.1(4)
Ru(1) N(2) C(10) C(9) -179.7(4)
Ru(1) N(2) C(10) C(11) 2.4(6)
C(6) N(2) C(10) C(9) 0.2(6)
C(6) N(2) C(10) C(11) -177.8(4)
C(10) N(2) C(6) C(5) 179.8(4)
C(10) N(2) C(6) C(7) 1.1(8)
Ru(1) N(3) C(11) C(10) -0.4(5)
Ru(1) N(3) C(11) C(12) -178.6(4)
Ru(1) N(3) C(15) C(14) 177.9(4)
C(11) N(3) C(15) C(14) -0.4(7)
C(15) N(3) C(11) C(10) 178.2(4)
C(15) N(3) C(11) C(12) 0.0(7)
Ru(1) N(4) C(16) C(17) -175.9(5)
Ru(1) N(4) C(24) C(23) 176.1(5)
Ru(1) N(4) C(24) C(25) -2.8(7)
C(16) N(4) C(24) C(23) -0.6(9)
C(16) N(4) C(24) C(25) -179.5(6)
C(24) N(4) C(16) C(17) 0.6(9)
Ru(1) N(5) C(25) C(24) -1.4(7)
Ru(1) N(5) C(25) C(26) 179.0(5)
Ru(1) N(5) C(33) C(32) 177.9(5)
C(25) N(5) C(33) C(32) 0.0(9)
C(33) N(5) C(25) C(24) 176.7(6)
C(33) N(5) C(25) C(26) -2.9(9)
Ru(1) N(6) C(34) S(1) -128(17)
N(1) C(1) C(2) C(3) 1.1(8)
C(1) C(2) C(3) C(4) -0.8(8)
C(2) C(3) C(4) C(5) 0.4(8)
C(3) C(4) C(5) N(1) -0.3(7)
C(3) C(4) C(5) C(6) 179.8(4)
N(1) C(5) C(6) N(2) 0.9(6)
N(1) C(5) C(6) C(7) 179.4(5)
C(4) C(5) C(6) N(2) -179.2(5)
C(4) C(5) C(6) C(7) -0.7(9)
N(2) C(6) C(7) C(8) -2.4(8)
C(5) C(6) C(7) C(8) 179.2(5)
C(6) C(7) C(8) C(9) 2.3(8)
C(7) C(8) C(9) C(10) -1.0(8)
C(8) C(9) C(10) N(2) -0.2(6)
C(8) C(9) C(10) C(11) 177.5(5)
N(2) C(10) C(11) N(3) -1.2(6)
N(2) C(10) C(11) C(12) 176.9(5)
C(9) C(10) C(11) N(3) -179.0(5)
C(9) C(10) C(11) C(12) -0.9(9)
N(3) C(11) C(12) C(13) 0.3(7)
C(10) C(11) C(12) C(13) -177.7(5)
C(11) C(12) C(13) C(14) -0.3(8)
C(12) C(13) C(14) C(15) -0.0(8)
C(13) C(14) C(15) N(3) 0.4(8)
N(4) C(16) C(17) C(18) -0.1(9)
C(16) C(17) C(18) C(19) 176.5(6)
C(16) C(17) C(18) C(23) -0.3(8)
C(17) C(18) C(19) C(20) 54.9(8)
C(17) C(18) C(19) C(21) -63.5(8)
C(17) C(18) C(19) C(22) 175.2(6)
C(17) C(18) C(23) C(24) 0.3(8)
C(19) C(18) C(23) C(24) -176.4(6)
C(23) C(18) C(19) C(20) -128.6(6)
C(23) C(18) C(19) C(21) 113.0(7)
C(23) C(18) C(19) C(22) -8.2(9)
C(18) C(23) C(24) N(4) 0.2(8)
C(18) C(23) C(24) C(25) 179.0(6)
N(4) C(24) C(25) N(5) 2.7(8)
N(4) C(24) C(25) C(26) -177.7(6)
C(23) C(24) C(25) N(5) -176.2(6)
C(23) C(24) C(25) C(26) 3.4(11)
N(5) C(25) C(26) C(27) 3.3(10)
C(24) C(25) C(26) C(27) -176.2(6)
C(25) C(26) C(27) C(28) 178.8(6)
C(25) C(26) C(27) C(32) -0.7(10)
C(26) C(27) C(28) C(29) 6.6(10)
C(26) C(27) C(28) C(30) -113.9(6)
C(26) C(27) C(28) C(31) 128.3(6)
C(26) C(27) C(32) C(33) -2.0(10)
C(28) C(27) C(32) C(33) 178.4(6)
C(32) C(27) C(28) C(29) -173.9(6)
C(32) C(27) C(28) C(30) 65.6(8)
C(32) C(27) C(28) C(31) -52.2(8)
C(27) C(32) C(33) N(5) 2.5(10)
Cl(1) C(35) C(36) Cl(2) -67.4(12)
Cl(3) C(37) C(38) Cl(4) 66.8(6)
Cl(5) C(39) C(40) Cl(6) 48(2)
